data_4312121
loop_
_publ_author_name
'Cheng Zhang'
'Robertha C. Howell'
'Kymora B. Scotland'
'Frances G. Perez'
'Louis Todaro'
'Lynn C. Francesconi'

_publ_section_title
;
 Aqueous Speciation Studies of Europium(III) Phosphotungstate
;
_journal_name_full 'Inorganic Chemistry'
_journal_page_first 7691
_journal_page_last 7701
_journal_paper_doi 10.1021/ic049655h
_journal_volume 43
_journal_year 2004
_chemical_formula_sum 'Cl Cs11 Eu K O93 P2 W22'
_chemical_formula_weight 7283.16
_chemical_name_systematic
; 
 ? 
;
_space_group_IT_number 2
_symmetry_cell_setting triclinic
_symmetry_space_group_name_Hall '-P 1'
_symmetry_space_group_name_H-M 'P -1'
_atom_sites_solution_hydrogens geom
_atom_sites_solution_primary direct
_atom_sites_solution_secondary difmap
_audit_creation_method SHELXL-97
_cell_angle_alpha 114.570(2)
_cell_angle_beta 91.858(2)
_cell_angle_gamma 102.914(2)
_cell_formula_units_Z 2
_cell_length_a 12.8663(14)
_cell_length_b 19.823(2)
_cell_length_c 21.706(2)
_cell_measurement_temperature 293(2)
_cell_volume 4858.2(9)
_computing_structure_refinement 'SHELXL-97 (Sheldrick, 1997)'
_computing_structure_solution 'SHELXS-97 (Sheldrick, 1990)'
_diffrn_ambient_temperature 293(2)
_diffrn_measured_fraction_theta_full 0.770
_diffrn_measured_fraction_theta_max 0.770
_diffrn_radiation_monochromator graphite
_diffrn_radiation_source 'fine-focus sealed tube'
_diffrn_radiation_type MoK\a
_diffrn_radiation_wavelength 0.71073
_diffrn_reflns_av_R_equivalents 0.0000
_diffrn_reflns_av_sigmaI/netI 0.0924
_diffrn_reflns_limit_h_max 16
_diffrn_reflns_limit_h_min -16
_diffrn_reflns_limit_k_max 22
_diffrn_reflns_limit_k_min -26
_diffrn_reflns_limit_l_max 28
_diffrn_reflns_limit_l_min 0
_diffrn_reflns_number 18777
_diffrn_reflns_theta_full 28.40
_diffrn_reflns_theta_max 28.40
_diffrn_reflns_theta_min 1.04
_exptl_absorpt_coefficient_mu 30.832
_exptl_absorpt_correction_type multi-scan
_exptl_absorpt_process_details 'SORTAV for absorption correction of CCD-Data'
_exptl_crystal_colour colourless
_exptl_crystal_density_diffrn 4.979
_exptl_crystal_density_method 'not measured'
_exptl_crystal_description rods
_exptl_crystal_F_000 6212
_exptl_crystal_size_max 0.3
_exptl_crystal_size_mid 0.1
_exptl_crystal_size_min 0.1
_refine_diff_density_max 8.071
_refine_diff_density_min -7.938
_refine_diff_density_rms 0.894
_refine_ls_extinction_method none
_refine_ls_goodness_of_fit_ref 0.986
_refine_ls_hydrogen_treatment mixed
_refine_ls_matrix_type full
_refine_ls_number_parameters 705
_refine_ls_number_reflns 18777
_refine_ls_number_restraints 0
_refine_ls_restrained_S_all 0.986
_refine_ls_R_factor_all 0.1170
_refine_ls_R_factor_gt 0.0818
_refine_ls_shift/su_max 0.001
_refine_ls_shift/su_mean 0.000
_refine_ls_structure_factor_coef Fsqd
_refine_ls_weighting_details 'calc w=1/[\s^2^(Fo^2^)+(0.1388P)^2^+646.4998P] where P=(Fo^2^+2Fc^2^)/3'
_refine_ls_weighting_scheme calc
_refine_ls_wR_factor_gt 0.2135
_refine_ls_wR_factor_ref 0.2391
_reflns_number_gt 13194
_reflns_number_total 18777
_reflns_threshold_expression >2sigma(I)
_cod_data_source_file ic049655hsi20040312_121745.cif
_cod_data_source_block species3
_cod_depositor_comments
;
The following automatic conversions were performed:
'_exptl_absorpt_correction_type' value 'multiscan' changed to 'multi-scan'
according to '/home/saulius/struct/CIF-dictionaries/cif_core.dic'
dictionary named 'cif_core.dic' version 2.4.1 from 2010-06-29.

Automatic conversion script
Id: cif_fix_enum 1527 2010-12-29 10:47:43Z saulius 
;
_cod_original_cell_volume 4858.3(9)
_cod_database_code 4312121

loop_
_symmetry_equiv_pos_as_xyz
'x, y, z'
'-x, -y, -z'

loop_
_atom_site_label
_atom_site_type_symbol
_atom_site_fract_x
_atom_site_fract_y
_atom_site_fract_z
_atom_site_U_iso_or_equiv
_atom_site_adp_type
_atom_site_occupancy
_atom_site_symmetry_multiplicity
_atom_site_calc_flag
_atom_site_refinement_flags
_atom_site_disorder_assembly
_atom_site_disorder_group
Eu1 Eu 0.58883(13) 0.79118(10) 0.75117(8) 0.0142(4) Uani 1 1 d . . .
Cs1 Cs 1.08520(19) 0.6721(2) 0.87706(15) 0.0401(7) Uani 1 1 d . . .
Cs2 Cs 1.39807(16) 1.19062(15) 0.88209(12) 0.0241(5) Uani 1 1 d . . .
Cs3 Cs 0.44005(19) 0.76428(14) 0.44304(12) 0.0236(5) Uani 1 1 d . . .
Cs4 Cs 1.16154(17) 1.31893(14) 0.85630(12) 0.0269(6) Uani 1 1 d . . .
Cs5 Cs 0.32783(17) 0.00282(16) 0.57033(12) 0.0258(5) Uani 1 1 d . . .
Cs6 Cs 1.72232(19) 1.43323(15) 0.96071(13) 0.0283(6) Uani 1 1 d . . .
Cs7 Cs 0.6879(2) 0.63620(15) 0.53470(12) 0.0315(6) Uani 1 1 d . . .
Cs8 Cs 0.0821(2) 0.62578(18) 0.32006(16) 0.0414(7) Uani 1 1 d . . .
Cs9 Cs 0.1389(2) 0.2132(2) 0.61130(18) 0.0513(9) Uani 1 1 d . . .
Cs10 Cs 1.1718(4) 0.9837(3) 0.9315(3) 0.0845(14) Uani 1 1 d . . .
Cs11 Cs 1.3929(3) 0.86942(17) 0.91940(16) 0.0447(8) Uani 1 1 d . . .
W1 W 0.39194(10) 0.66589(8) 0.92690(7) 0.0138(3) Uani 1 1 d . . .
W2 W 0.31826(10) 0.65468(8) 0.75417(7) 0.0129(3) Uani 1 1 d . . .
W3 W 0.26304(10) 0.47696(8) 0.78536(7) 0.0136(3) Uani 1 1 d . . .
W4 W 0.52987(10) 0.99655(8) 0.82283(7) 0.0127(3) Uani 1 1 d . . .
W5 W 0.49916(10) 0.89940(8) 0.65205(7) 0.0120(3) Uani 1 1 d . . .
W6 W 0.40168(10) 0.39541(8) 0.65614(7) 0.0136(3) Uani 1 1 d . . .
W7 W 0.47442(10) 0.41090(8) 0.81609(7) 0.0134(3) Uani 1 1 d . . .
W8 W 0.67887(10) 0.49549(8) 0.65600(7) 0.0139(3) Uani 1 1 d . . .
W9 W 0.75551(10) 0.51450(8) 0.81552(7) 0.0139(3) Uani 1 1 d . . .
W10 W 0.64701(10) 0.76278(8) 0.92261(7) 0.0146(3) Uani 1 1 d . . .
W11 W 0.60363(10) 0.60242(8) 0.95755(7) 0.0132(3) Uani 1 1 d . . .
W12 W 0.79433(10) 0.67648(8) 0.78360(7) 0.0147(3) Uani 1 1 d . . .
W13 W 0.73795(10) 0.90351(8) 0.55923(7) 0.0145(3) Uani 1 1 d . . .
W14 W 0.64346(10) 1.07878(8) 0.63696(7) 0.0133(3) Uani 1 1 d . . .
W15 W 0.67416(10) 1.17837(8) 0.81133(7) 0.0132(3) Uani 1 1 d . . .
W16 W 0.80449(10) 1.11157(8) 0.91904(7) 0.0166(3) Uani 1 1 d . . .
W17 W 0.89492(10) 1.17888(8) 0.72671(7) 0.0153(3) Uani 1 1 d . . .
W18 W 0.45477(10) 0.57386(8) 0.62675(6) 0.0129(3) Uani 1 1 d . . .
W19 W 0.84980(10) 0.83816(8) 0.66132(8) 0.0181(3) Uani 1 1 d . . .
W20 W 0.87817(11) 0.94221(9) 0.84555(8) 0.0206(3) Uani 1 1 d . . .
W21 W 1.02317(10) 1.10762(8) 0.83539(8) 0.0193(3) Uani 1 1 d . . .
W22 W 0.98919(10) 1.00200(9) 0.64599(8) 0.0191(3) Uani 1 1 d . . .
P1 P 0.7585(6) 1.0073(5) 0.7375(4) 0.0144(18) Uani 1 1 d . . .
P2 P 0.5257(6) 0.5804(5) 0.7860(4) 0.0138(18) Uani 1 1 d . . .
O1 O 0.5364(16) 0.6312(13) 0.8638(11) 0.013(4) Uiso 1 1 d . . .
O2 O 0.6484(16) 0.9643(12) 0.7389(11) 0.010(4) Uiso 1 1 d . . .
O3 O 0.4699(15) 0.6319(12) 0.9797(10) 0.006(4) Uiso 1 1 d . . .
O4 O 0.5461(19) 1.0018(15) 0.6487(13) 0.022(5) Uiso 1 1 d . . .
O5 O 0.4532(15) 0.4998(12) 0.7693(10) 0.008(4) Uiso 1 1 d . . .
O6 O 0.4952(16) 0.8203(13) 0.6726(11) 0.013(4) Uiso 1 1 d . . .
O7 O 0.7120(16) 0.5707(13) 0.9000(11) 0.011(4) Uiso 1 1 d . . .
O8 O 0.8423(18) 0.6045(14) 0.8223(12) 0.017(5) Uiso 1 1 d . . .
O9 O 0.7851(17) 0.5879(13) 0.6924(12) 0.015(5) Uiso 1 1 d . . .
O10 O 0.2623(17) 0.5476(13) 0.7523(11) 0.013(4) Uiso 1 1 d . . .
O11 O 0.5707(16) 1.0951(13) 0.8091(11) 0.012(4) Uiso 1 1 d . . .
O12 O 0.4784(15) 0.6169(12) 0.7463(10) 0.008(4) Uiso 1 1 d . . .
O13 O 0.5235(17) 0.6692(13) 0.6505(12) 0.015(5) Uiso 1 1 d . . .
O14 O 0.5527(18) 0.4206(14) 0.6518(12) 0.018(5) Uiso 1 1 d . . .
O15 O 0.7892(18) 0.8271(14) 0.5703(12) 0.017(5) Uiso 1 1 d . . .
O16 O 0.4378(17) 0.3531(14) 0.7188(12) 0.017(5) Uiso 1 1 d . . .
O17 O 0.7174(18) 0.8081(14) 0.6791(12) 0.019(5) Uiso 1 1 d . . .
O18 O 0.5167(16) 0.4998(13) 0.8995(11) 0.012(4) Uiso 1 1 d . . .
O19 O 0.1930(16) 0.6705(13) 0.7484(11) 0.012(4) Uiso 1 1 d . . .
O20 O 0.7084(17) 1.0033(14) 0.5829(12) 0.015(5) Uiso 1 1 d . . .
O21 O 0.8491(19) 1.0266(15) 0.9190(13) 0.023(5) Uiso 1 1 d . . .
O22 O 0.7632(15) 1.1705(12) 0.8747(10) 0.007(4) Uiso 1 1 d . . .
O23 O 0.6223(16) 0.4386(13) 0.8021(11) 0.012(4) Uiso 1 1 d . . .
O24 O 0.5883(17) 0.5440(14) 0.6300(12) 0.015(5) Uiso 1 1 d . . .
O25 O 0.3939(17) 0.4692(14) 0.6282(12) 0.016(5) Uiso 1 1 d . . .
O26 O 0.4039(18) 0.7393(15) 0.7610(12) 0.020(5) Uiso 1 1 d . . .
O27 O 0.4334(17) 1.0221(13) 0.8746(11) 0.014(4) Uiso 1 1 d . . .
O28 O 0.4475(17) 0.9549(13) 0.7328(11) 0.015(5) Uiso 1 1 d . . .
O29 O 0.8338(18) 1.0310(15) 0.8038(13) 0.021(5) Uiso 1 1 d . . .
O30 O 0.6470(18) 0.5918(15) 1.0279(12) 0.020(5) Uiso 1 1 d . . .
O31 O 0.8948(19) 0.7564(15) 0.6348(13) 0.023(5) Uiso 1 1 d . . .
O32 O 0.7850(17) 1.1532(14) 0.6546(12) 0.017(5) Uiso 1 1 d . . .
O33 O 0.3466(17) 0.6851(13) 0.8529(11) 0.014(5) Uiso 1 1 d . . .
O34 O 0.7080(15) 0.7165(12) 0.7529(10) 0.006(4) Uiso 1 1 d . . .
O35 O 0.7007(16) 0.8645(13) 0.4731(11) 0.013(4) Uiso 1 1 d . . .
O36 O 0.6077(18) 0.8781(14) 0.5924(12) 0.018(5) Uiso 1 1 d . . .
O37 O 0.6622(17) 1.0492(13) 0.8858(11) 0.014(5) Uiso 1 1 d . . .
O38 O 0.3332(15) 0.4192(12) 0.8202(10) 0.008(4) Uiso 1 1 d . . .
O39 O 0.7434(18) 0.8856(14) 0.8183(12) 0.019(5) Uiso 1 1 d . . .
O40 O 0.3243(17) 0.5998(13) 0.6577(11) 0.014(5) Uiso 1 1 d . . .
O41 O 0.7245(19) 0.4465(15) 0.5824(13) 0.021(5) Uiso 1 1 d . . .
O42 O 0.6298(18) 1.2596(14) 0.8597(12) 0.018(5) Uiso 1 1 d . . .
O43 O 0.923(2) 0.7348(16) 0.7910(14) 0.029(6) Uiso 1 1 d . . .
O44 O 0.5265(17) 0.9016(13) 0.8173(11) 0.013(4) Uiso 1 1 d . . .
O45 O 0.910(2) 0.8935(16) 0.7537(13) 0.026(6) Uiso 1 1 d . . .
O46 O 0.7495(18) 0.4670(14) 0.7180(12) 0.019(5) Uiso 1 1 d . . .
O47 O 0.9398(18) 1.0934(15) 0.6674(13) 0.020(5) Uiso 1 1 d . . .
O48 O 0.3548(18) 0.3141(14) 0.5828(12) 0.018(5) Uiso 1 1 d . . .
O49 O 0.1299(18) 0.4436(14) 0.7925(12) 0.018(5) Uiso 1 1 d . . .
O50 O 0.8461(18) 0.4729(14) 0.8363(12) 0.020(5) Uiso 1 1 d . . .
O51 O 0.5082(19) 0.7587(15) 0.9617(13) 0.023(5) Uiso 1 1 d . . .
O52 O 0.712(2) 0.8512(16) 0.9826(13) 0.026(6) Uiso 1 1 d . . .
O53 O 0.7965(19) 1.1639(15) 1.0026(13) 0.022(5) Uiso 1 1 d . . .
O54 O 0.5753(18) 1.0914(14) 0.5746(12) 0.018(5) Uiso 1 1 d . . .
O55 O 0.5907(16) 0.7819(13) 0.8582(11) 0.011(4) Uiso 1 1 d . . .
O56 O 0.7544(17) 1.0817(14) 0.7299(12) 0.016(5) Uiso 1 1 d . . .
O57 O 0.7534(16) 0.7215(12) 0.8741(11) 0.010(4) Uiso 1 1 d . . .
O58 O 0.6141(17) 1.1576(13) 0.7214(12) 0.014(5) Uiso 1 1 d . . .
O59 O 0.9642(17) 1.1691(14) 0.7955(12) 0.017(5) Uiso 1 1 d . . .
O60 O 0.6363(17) 0.5732(14) 0.7676(12) 0.016(5) Uiso 1 1 d . . .
O61 O 0.8069(19) 1.2304(15) 0.7878(13) 0.024(5) Uiso 1 1 d . . .
O62 O 0.935(2) 0.9016(16) 0.8873(14) 0.028(6) Uiso 1 1 d . . .
O63 O 0.3174(19) 0.5593(15) 0.8719(13) 0.022(5) Uiso 1 1 d . . .
O64 O 0.8145(19) 0.9605(15) 0.6803(13) 0.020(5) Uiso 1 1 d . . .
O65 O 0.3863(18) 0.8646(15) 0.5930(13) 0.021(5) Uiso 1 1 d . . .
O66 O 0.8875(19) 0.9539(15) 0.5649(13) 0.024(6) Uiso 1 1 d . . .
O67 O 0.9844(18) 1.2544(14) 0.7235(12) 0.018(5) Uiso 1 1 d . . .
O68 O 0.4709(18) 0.3357(15) 0.8391(13) 0.021(5) Uiso 1 1 d . . .
O69 O 1.0133(19) 1.0273(15) 0.8568(13) 0.021(5) Uiso 1 1 d . . .
O70 O 0.9775(19) 0.9076(15) 0.6442(13) 0.024(5) Uiso 1 1 d . . .
O71 O 1.0338(19) 1.0493(15) 0.7428(13) 0.022(5) Uiso 1 1 d . . .
O72 O 0.9507(19) 1.1537(15) 0.9130(13) 0.022(5) Uiso 1 1 d . . .
O73 O 1.103(2) 1.0213(17) 0.6106(15) 0.031(6) Uiso 1 1 d . . .
O74 O 0.271(2) 0.4023(16) 0.6957(13) 0.025(6) Uiso 1 1 d . . .
O75 O 0.3018(17) 0.6960(13) 0.9799(11) 0.014(4) Uiso 1 1 d . . .
O76 O 1.156(2) 1.1613(17) 0.8678(14) 0.030(6) Uiso 1 1 d . . .
O77 O 0.6702(17) 0.7040(14) 0.9769(12) 0.015(5) Uiso 1 1 d . . .
O78 O 0.4172(19) 0.5392(15) 0.5395(13) 0.022(5) Uiso 1 1 d . . .
O301 O 1.378(2) 1.0349(19) 1.0300(16) 0.041(7) Uiso 1 1 d . . .
O302 O 0.425(2) 0.1969(17) 0.6803(15) 0.033(7) Uiso 1 1 d . . .
O401 O 0.929(2) 1.3735(16) 0.8820(14) 0.029(6) Uiso 1 1 d . . .
O501 O 0.944(3) 0.846(2) 0.9738(17) 0.046(8) Uiso 1 1 d . . .
O502 O 1.091(3) 0.539(2) 0.9244(18) 0.051(9) Uiso 1 1 d . . .
O503 O 0.919(3) 0.701(2) 0.9785(18) 0.050(9) Uiso 1 1 d . . .
O601 O 1.081(2) 1.4240(19) 0.9958(16) 0.038(7) Uiso 1 1 d . . .
O602 O 0.087(3) -0.094(2) 0.4677(18) 0.050(9) Uiso 1 1 d . . .
O801 O 0.689(2) 0.3040(18) 0.7044(15) 0.034(7) Uiso 1 1 d . . .
O802 O 0.924(3) 0.673(2) 0.4572(19) 0.057(10) Uiso 1 1 d . . .
O803 O 0.316(3) 1.051(2) 0.7301(18) 0.050(9) Uiso 1 1 d . . .
O804 O 0.237(3) 0.191(2) 0.7429(19) 0.055(9) Uiso 1 1 d . . .
O805 O 1.139(3) 0.822(2) 0.8373(19) 0.056(9) Uiso 1 1 d . . .
O806 O 0.797(3) 1.217(2) 0.559(2) 0.060(10) Uiso 1 1 d . . .
O807 O 1.097(3) 0.801(2) 0.555(2) 0.060(10) Uiso 1 1 d . . .
K1 K 1.0092(6) 0.6368(5) 0.6386(4) 0.0262(17) Uiso 1 1 d . . .
Cl1 Cl 0.2338(9) 0.7924(7) 0.6853(6) 0.044(3) Uiso 1 1 d . . .

loop_
_atom_site_aniso_label
_atom_site_aniso_U_11
_atom_site_aniso_U_22
_atom_site_aniso_U_33
_atom_site_aniso_U_23
_atom_site_aniso_U_13
_atom_site_aniso_U_12
Eu1 0.0159(7) 0.0137(8) 0.0135(8) 0.0076(7) 0.0015(6) 0.0015(6)
Cs1 0.0221(11) 0.062(2) 0.0368(15) 0.0225(15) 0.0032(11) 0.0098(12)
Cs2 0.0163(9) 0.0326(14) 0.0186(11) 0.0058(10) 0.0044(9) 0.0075(9)
Cs3 0.0321(11) 0.0220(12) 0.0190(11) 0.0095(10) 0.0025(9) 0.0107(10)
Cs4 0.0208(10) 0.0274(13) 0.0289(12) 0.0153(11) -0.0012(9) -0.0060(9)
Cs5 0.0224(10) 0.0405(15) 0.0254(12) 0.0209(12) 0.0087(9) 0.0153(10)
Cs6 0.0292(11) 0.0274(13) 0.0343(13) 0.0188(12) 0.0076(10) 0.0073(10)
Cs7 0.0378(13) 0.0266(13) 0.0200(11) 0.0073(11) 0.0015(10) -0.0046(11)
Cs8 0.0392(14) 0.0415(18) 0.0454(17) 0.0176(15) 0.0056(13) 0.0165(13)
Cs9 0.0363(14) 0.0393(19) 0.059(2) 0.0035(16) 0.0300(15) 0.0058(13)
Cs10 0.082(3) 0.063(3) 0.092(3) 0.028(2) -0.031(2) 0.002(2)
Cs11 0.0693(19) 0.0306(16) 0.0382(15) 0.0180(14) 0.0273(15) 0.0118(15)
W1 0.0150(6) 0.0173(7) 0.0110(6) 0.0074(6) 0.0028(5) 0.0051(5)
W2 0.0125(5) 0.0142(7) 0.0136(6) 0.0073(6) 0.0016(5) 0.0038(5)
W3 0.0133(6) 0.0141(7) 0.0150(6) 0.0085(6) 0.0024(5) 0.0023(5)
W4 0.0137(5) 0.0131(7) 0.0121(6) 0.0064(6) 0.0032(5) 0.0032(5)
W5 0.0125(5) 0.0125(6) 0.0112(6) 0.0059(5) 0.0014(5) 0.0026(5)
W6 0.0164(6) 0.0113(7) 0.0121(6) 0.0053(5) 0.0000(5) 0.0015(5)
W7 0.0144(6) 0.0140(7) 0.0146(6) 0.0087(6) 0.0028(5) 0.0039(5)
W8 0.0145(6) 0.0158(7) 0.0118(6) 0.0062(6) 0.0031(5) 0.0039(5)
W9 0.0131(6) 0.0150(7) 0.0138(6) 0.0064(6) 0.0021(5) 0.0039(5)
W10 0.0181(6) 0.0133(7) 0.0117(6) 0.0047(6) 0.0019(5) 0.0038(5)
W11 0.0160(6) 0.0156(7) 0.0088(6) 0.0057(6) 0.0012(5) 0.0049(5)
W12 0.0142(6) 0.0138(7) 0.0158(6) 0.0066(6) 0.0034(5) 0.0031(5)
W13 0.0159(6) 0.0146(7) 0.0132(6) 0.0054(6) 0.0055(5) 0.0051(5)
W14 0.0143(6) 0.0142(7) 0.0134(6) 0.0079(6) 0.0038(5) 0.0031(5)
W15 0.0133(5) 0.0120(7) 0.0144(6) 0.0059(6) 0.0047(5) 0.0028(5)
W16 0.0156(6) 0.0151(7) 0.0147(6) 0.0040(6) -0.0004(5) 0.0009(5)
W17 0.0123(5) 0.0139(7) 0.0191(7) 0.0074(6) 0.0050(5) 0.0012(5)
W18 0.0171(6) 0.0125(7) 0.0092(6) 0.0057(5) 0.0009(5) 0.0024(5)
W19 0.0147(6) 0.0155(7) 0.0238(7) 0.0080(6) 0.0038(6) 0.0042(5)
W20 0.0170(6) 0.0173(7) 0.0244(7) 0.0081(6) -0.0037(6) 0.0015(6)
W21 0.0101(6) 0.0180(7) 0.0252(7) 0.0069(6) -0.0010(5) 0.0006(5)
W22 0.0118(6) 0.0173(8) 0.0261(8) 0.0070(7) 0.0081(6) 0.0041(5)
P1 0.012(4) 0.016(5) 0.016(4) 0.008(4) 0.005(3) 0.002(3)
P2 0.013(4) 0.019(5) 0.012(4) 0.010(4) 0.000(3) 0.004(3)

loop_
_atom_type_symbol
_atom_type_description
_atom_type_scat_dispersion_real
_atom_type_scat_dispersion_imag
_atom_type_scat_source
O O 0.0106 0.0060 'International Tables Vol C Tables 4.2.6.8 and 6.1.1.4'
P P 0.1023 0.0942 'International Tables Vol C Tables 4.2.6.8 and 6.1.1.4'
Cs Cs -0.3680 2.1192 'International Tables Vol C Tables 4.2.6.8 and 6.1.1.4'
Eu Eu -0.1578 3.6682 'International Tables Vol C Tables 4.2.6.8 and 6.1.1.4'
W W -0.8490 6.8722 'International Tables Vol C Tables 4.2.6.8 and 6.1.1.4'
Cl Cl 0.1484 0.1585 'International Tables Vol C Tables 4.2.6.8 and 6.1.1.4'
K K 0.2009 0.2494 'International Tables Vol C Tables 4.2.6.8 and 6.1.1.4'

loop_
_geom_angle_atom_site_label_1
_geom_angle_atom_site_label_2
_geom_angle_atom_site_label_3
_geom_angle
_geom_angle_site_symmetry_1
_geom_angle_site_symmetry_3
_geom_angle_publ_flag
O39 Eu1 O34 78.1(8) . . ?
O39 Eu1 O17 70.8(8) . . ?
O34 Eu1 O17 74.3(8) . . ?
O39 Eu1 O6 115.6(8) . . ?
O34 Eu1 O6 140.2(7) . . ?
O17 Eu1 O6 75.8(8) . . ?
O39 Eu1 O44 74.9(8) . . ?
O34 Eu1 O44 145.1(7) . . ?
O17 Eu1 O44 115.8(8) . . ?
O6 Eu1 O44 72.8(8) . . ?
O39 Eu1 O55 76.5(7) . . ?
O34 Eu1 O55 71.7(7) . . ?
O17 Eu1 O55 136.6(7) . . ?
O6 Eu1 O55 145.8(8) . . ?
O44 Eu1 O55 80.8(8) . . ?
O39 Eu1 O26 139.9(8) . . ?
O34 Eu1 O26 114.9(8) . . ?
O17 Eu1 O26 147.9(8) . . ?
O6 Eu1 O26 79.7(8) . . ?
O44 Eu1 O26 75.2(8) . . ?
O55 Eu1 O26 72.8(7) . . ?
O39 Eu1 O13 144.2(8) . . ?
O34 Eu1 O13 74.2(7) . . ?
O17 Eu1 O13 80.2(8) . . ?
O6 Eu1 O13 75.2(8) . . ?
O44 Eu1 O13 138.5(7) . . ?
O55 Eu1 O13 114.6(7) . . ?
O26 Eu1 O13 73.6(8) . . ?
O39 Eu1 Cs11 91.8(6) . 1_455 ?
O34 Eu1 Cs11 120.5(5) . 1_455 ?
O17 Eu1 Cs11 155.0(6) . 1_455 ?
O6 Eu1 Cs11 97.2(6) . 1_455 ?
O44 Eu1 Cs11 40.2(5) . 1_455 ?
O55 Eu1 Cs11 49.1(5) . 1_455 ?
O26 Eu1 Cs11 48.4(6) . 1_455 ?
O13 Eu1 Cs11 121.7(5) . 1_455 ?
O39 Eu1 Cs7 107.9(6) . . ?
O34 Eu1 Cs7 63.0(5) . . ?
O17 Eu1 Cs7 42.6(6) . . ?
O6 Eu1 Cs7 77.2(6) . . ?
O44 Eu1 Cs7 147.4(5) . . ?
O55 Eu1 Cs7 131.8(6) . . ?
O26 Eu1 Cs7 111.7(6) . . ?
O13 Eu1 Cs7 38.5(5) . . ?
Cs11 Eu1 Cs7 160.10(6) 1_455 . ?
O8 Cs1 O503 60.4(8) . . ?
O8 Cs1 O19 104.2(6) . 1_655 ?
O503 Cs1 O19 156.4(8) . 1_655 ?
O8 Cs1 O53 128.3(7) . 2_777 ?
O503 Cs1 O53 77.1(8) . 2_777 ?
O19 Cs1 O53 104.1(6) 1_655 2_777 ?
O8 Cs1 O502 92.1(8) . . ?
O503 Cs1 O502 81.1(9) . . ?
O19 Cs1 O502 119.2(8) 1_655 . ?
O53 Cs1 O502 110.0(8) 2_777 . ?
O8 Cs1 O75 151.2(6) . 1_655 ?
O503 Cs1 O75 100.8(7) . 1_655 ?
O19 Cs1 O75 99.7(5) 1_655 1_655 ?
O53 Cs1 O75 58.5(6) 2_777 1_655 ?
O502 Cs1 O75 62.0(7) . 1_655 ?
O8 Cs1 O805 100.7(8) . . ?
O503 Cs1 O805 106.6(10) . . ?
O19 Cs1 O805 56.1(8) 1_655 . ?
O53 Cs1 O805 63.0(8) 2_777 . ?
O502 Cs1 O805 167.1(9) . . ?
O75 Cs1 O805 105.8(7) 1_655 . ?
O8 Cs1 O33 150.8(6) . 1_655 ?
O503 Cs1 O33 148.1(7) . 1_655 ?
O19 Cs1 O33 51.2(5) 1_655 1_655 ?
O53 Cs1 O33 78.1(6) 2_777 1_655 ?
O502 Cs1 O33 88.9(7) . 1_655 ?
O75 Cs1 O33 48.5(5) 1_655 1_655 ?
O805 Cs1 O33 79.2(7) . 1_655 ?
O8 Cs1 O43 52.2(6) . . ?
O503 Cs1 O43 83.3(8) . . ?
O19 Cs1 O43 73.2(6) 1_655 . ?
O53 Cs1 O43 97.6(7) 2_777 . ?
O502 Cs1 O43 144.1(8) . . ?
O75 Cs1 O43 153.4(6) 1_655 . ?
O805 Cs1 O43 48.6(8) . . ?
O33 Cs1 O43 119.8(6) 1_655 . ?
O8 Cs1 W2 123.4(5) . 1_655 ?
O503 Cs1 W2 174.7(7) . 1_655 ?
O19 Cs1 W2 23.6(4) 1_655 1_655 ?
O53 Cs1 W2 97.7(5) 2_777 1_655 ?
O502 Cs1 W2 101.9(6) . 1_655 ?
O75 Cs1 W2 77.1(4) 1_655 1_655 ?
O805 Cs1 W2 69.6(7) . 1_655 ?
O33 Cs1 W2 28.9(4) 1_655 1_655 ?
O43 Cs1 W2 96.5(5) . 1_655 ?
O8 Cs1 W1 155.8(5) . 1_655 ?
O503 Cs1 W1 123.8(6) . 1_655 ?
O19 Cs1 W1 77.9(4) 1_655 1_655 ?
O53 Cs1 W1 72.7(5) 2_777 1_655 ?
O502 Cs1 W1 66.9(6) . 1_655 ?
O75 Cs1 W1 23.4(4) 1_655 1_655 ?
O805 Cs1 W1 100.2(6) . 1_655 ?
O33 Cs1 W1 27.4(4) 1_655 1_655 ?
O43 Cs1 W1 146.2(4) . 1_655 ?
W2 Cs1 W1 54.59(4) 1_655 1_655 ?
O8 Cs1 W12 28.5(4) . . ?
O503 Cs1 W12 69.2(6) . . ?
O19 Cs1 W12 89.0(4) 1_655 . ?
O53 Cs1 W12 111.5(5) 2_777 . ?
O502 Cs1 W12 120.6(6) . . ?
O75 Cs1 W12 168.1(4) 1_655 . ?
O805 Cs1 W12 72.2(6) . . ?
O33 Cs1 W12 139.7(4) 1_655 . ?
O43 Cs1 W12 23.8(4) . . ?
W2 Cs1 W12 112.28(7) 1_655 . ?
W1 Cs1 W12 166.86(8) 1_655 . ?
O76 Cs2 O42 154.6(7) . 1_655 ?
O76 Cs2 O77 70.4(7) . 2_777 ?
O42 Cs2 O77 113.6(6) 1_655 2_777 ?
O76 Cs2 O51 109.5(7) . 2_777 ?
O42 Cs2 O51 88.6(6) 1_655 2_777 ?
O77 Cs2 O51 48.4(6) 2_777 2_777 ?
O76 Cs2 O803 76.1(8) . 1_655 ?
O42 Cs2 O803 98.7(8) 1_655 1_655 ?
O77 Cs2 O803 146.2(7) 2_777 1_655 ?
O51 Cs2 O803 146.9(8) 2_777 1_655 ?
O76 Cs2 O11 136.3(7) . 1_655 ?
O42 Cs2 O11 53.4(6) 1_655 1_655 ?
O77 Cs2 O11 146.1(5) 2_777 1_655 ?
O51 Cs2 O11 97.9(6) 2_777 1_655 ?
O803 Cs2 O11 63.0(7) 1_655 1_655 ?
O76 Cs2 O68 102.1(7) . 1_665 ?
O42 Cs2 O68 53.6(6) 1_655 1_665 ?
O77 Cs2 O68 92.8(6) 2_777 1_665 ?
O51 Cs2 O68 111.1(6) 2_777 1_665 ?
O803 Cs2 O68 98.9(8) 1_655 1_665 ?
O11 Cs2 O68 98.7(6) 1_655 1_665 ?
O76 Cs2 O27 102.2(7) . 1_655 ?
O42 Cs2 O27 98.7(6) 1_655 1_655 ?
O77 Cs2 O27 113.9(6) 2_777 1_655 ?
O51 Cs2 O27 78.6(6) 2_777 1_655 ?
O803 Cs2 O27 68.4(7) 1_655 1_655 ?
O11 Cs2 O27 50.0(5) 1_655 1_655 ?
O68 Cs2 O27 148.7(6) 1_665 1_655 ?
O76 Cs2 O3 112.6(7) . 2_777 ?
O42 Cs2 O3 67.2(6) 1_655 2_777 ?
O77 Cs2 O3 46.4(5) 2_777 2_777 ?
O51 Cs2 O3 45.8(6) 2_777 2_777 ?
O803 Cs2 O3 163.3(7) 1_655 2_777 ?
O11 Cs2 O3 110.9(5) 1_655 2_777 ?
O68 Cs2 O3 65.8(5) 1_665 2_777 ?
O27 Cs2 O3 120.9(5) 1_655 2_777 ?
O76 Cs2 O804 56.1(8) . 1_665 ?
O42 Cs2 O804 100.7(7) 1_655 1_665 ?
O77 Cs2 O804 108.8(7) 2_777 1_665 ?
O51 Cs2 O804 157.0(8) 2_777 1_665 ?
O803 Cs2 O804 52.9(9) 1_655 1_665 ?
O11 Cs2 O804 104.6(7) 1_655 1_665 ?
O68 Cs2 O804 60.8(7) 1_665 1_665 ?
O27 Cs2 O804 120.1(7) 1_655 1_665 ?
O3 Cs2 O804 118.9(7) 2_777 1_665 ?
O76 Cs2 O52 68.0(7) . 2_777 ?
O42 Cs2 O52 134.4(6) 1_655 2_777 ?
O77 Cs2 O52 48.0(6) 2_777 2_777 ?
O51 Cs2 O52 46.9(6) 2_777 2_777 ?
O803 Cs2 O52 114.0(8) 1_655 2_777 ?
O11 Cs2 O52 114.7(6) 1_655 2_777 ?
O68 Cs2 O52 140.7(6) 1_665 2_777 ?
O27 Cs2 O52 67.9(6) 1_655 2_777 ?
O3 Cs2 O52 82.6(5) 2_777 2_777 ?
O804 Cs2 O52 124.1(7) 1_665 2_777 ?
O76 Cs2 W15 154.1(5) . 1_655 ?
O42 Cs2 W15 25.7(5) 1_655 1_655 ?
O77 Cs2 W15 134.5(4) 2_777 1_655 ?
O51 Cs2 W15 95.6(5) 2_777 1_655 ?
O803 Cs2 W15 79.4(6) 1_655 1_655 ?
O11 Cs2 W15 28.0(4) 1_655 1_655 ?
O68 Cs2 W15 73.5(4) 1_665 1_655 ?
O27 Cs2 W15 76.0(4) 1_655 1_655 ?
O3 Cs2 W15 89.3(3) 2_777 1_655 ?
O804 Cs2 W15 101.8(6) 1_665 1_655 ?
O52 Cs2 W15 131.3(4) 2_777 1_655 ?
O54 Cs3 O801 76.7(7) 2_676 2_666 ?
O54 Cs3 O806 67.5(8) 2_676 2_676 ?
O801 Cs3 O806 65.8(9) 2_666 2_676 ?
O54 Cs3 O65 80.9(6) 2_676 . ?
O801 Cs3 O65 132.4(7) 2_666 . ?
O806 Cs3 O65 67.0(8) 2_676 . ?
O54 Cs3 O48 126.5(6) 2_676 2_666 ?
O801 Cs3 O48 103.4(7) 2_666 2_666 ?
O806 Cs3 O48 161.5(9) 2_676 2_666 ?
O65 Cs3 O48 123.5(6) . 2_666 ?
O54 Cs3 O35 77.3(6) 2_676 . ?
O801 Cs3 O35 119.4(6) 2_666 . ?
O806 Cs3 O35 142.3(8) 2_676 . ?
O65 Cs3 O35 95.2(6) . . ?
O48 Cs3 O35 55.7(6) 2_666 . ?
O54 Cs3 O36 89.7(6) 2_676 . ?
O801 Cs3 O36 164.6(7) 2_666 . ?
O806 Cs3 O36 115.8(8) 2_676 . ?
O65 Cs3 O36 50.0(6) . . ?
O48 Cs3 O36 78.8(6) 2_666 . ?
O35 Cs3 O36 49.2(5) . . ?
O54 Cs3 O14 140.3(6) 2_676 2_666 ?
O801 Cs3 O14 68.5(7) 2_666 2_666 ?
O806 Cs3 O14 112.0(8) 2_676 2_666 ?
O65 Cs3 O14 137.3(6) . 2_666 ?
O48 Cs3 O14 49.6(5) 2_666 2_666 ?
O35 Cs3 O14 103.5(6) . 2_666 ?
O36 Cs3 O14 121.4(6) . 2_666 ?
O54 Cs3 O302 61.6(7) 2_676 2_666 ?
O801 Cs3 O302 62.9(7) 2_666 2_666 ?
O806 Cs3 O302 113.2(9) 2_676 2_666 ?
O65 Cs3 O302 136.0(7) . 2_666 ?
O48 Cs3 O302 71.1(6) 2_666 2_666 ?
O35 Cs3 O302 56.5(6) . 2_666 ?
O36 Cs3 O302 104.5(6) . 2_666 ?
O14 Cs3 O302 85.4(6) 2_666 2_666 ?
O54 Cs3 W6 130.0(5) 2_676 2_666 ?
O801 Cs3 W6 81.4(6) 2_666 2_666 ?
O806 Cs3 W6 138.6(7) 2_676 2_666 ?
O65 Cs3 W6 142.3(4) . 2_666 ?
O48 Cs3 W6 24.1(4) 2_666 2_666 ?
O35 Cs3 W6 75.4(4) . 2_666 ?
O36 Cs3 W6 102.7(4) . 2_666 ?
O14 Cs3 W6 28.1(4) 2_666 2_666 ?
O302 Cs3 W6 68.4(5) 2_666 2_666 ?
O54 Cs3 W5 87.8(4) 2_676 . ?
O801 Cs3 W5 154.6(6) 2_666 . ?
O806 Cs3 W5 89.8(7) 2_676 . ?
O65 Cs3 W5 22.9(4) . . ?
O48 Cs3 W5 102.0(4) 2_666 . ?
O35 Cs3 W5 75.5(4) . . ?
O36 Cs3 W5 27.6(4) . . ?
O14 Cs3 W5 131.3(4) 2_666 . ?
O302 Cs3 W5 126.5(5) 2_666 . ?
W6 Cs3 W5 123.67(6) 2_666 . ?
O54 Cs3 W13 84.0(4) 2_676 . ?
O801 Cs3 W13 142.0(5) 2_666 . ?
O806 Cs3 W13 134.7(7) 2_676 . ?
O65 Cs3 W13 74.5(4) . . ?
O48 Cs3 W13 63.1(4) 2_666 . ?
O35 Cs3 W13 23.0(4) . . ?
O36 Cs3 W13 26.4(4) . . ?
O14 Cs3 W13 112.4(4) 2_666 . ?
O302 Cs3 W13 79.2(5) 2_666 . ?
W6 Cs3 W13 86.66(5) 2_666 . ?
W5 Cs3 W13 53.30(4) . . ?
O38 Cs4 O30 68.2(6) 1_665 2_777 ?
O38 Cs4 O804 82.2(8) 1_665 1_665 ?
O30 Cs4 O804 106.5(8) 2_777 1_665 ?
O38 Cs4 O59 144.4(6) 1_665 . ?
O30 Cs4 O59 142.7(6) 2_777 . ?
O804 Cs4 O59 72.6(8) 1_665 . ?
O38 Cs4 O67 99.4(5) 1_665 . ?
O30 Cs4 O67 167.0(6) 2_777 . ?
O804 Cs4 O67 74.3(8) 1_665 . ?
O59 Cs4 O67 50.2(6) . . ?
O38 Cs4 O76 130.6(6) 1_665 . ?
O30 Cs4 O76 91.6(7) 2_777 . ?
O804 Cs4 O76 60.2(9) 1_665 . ?
O59 Cs4 O76 54.7(6) . . ?
O67 Cs4 O76 99.8(7) . . ?
O38 Cs4 O601 109.1(7) 1_665 . ?
O30 Cs4 O601 69.8(7) 2_777 . ?
O804 Cs4 O601 164.7(9) 1_665 . ?
O59 Cs4 O601 101.0(7) . . ?
O67 Cs4 O601 112.7(7) . . ?
O76 Cs4 O601 104.6(8) . . ?
O38 Cs4 O49 52.8(6) 1_665 1_665 ?
O30 Cs4 O49 105.2(6) 2_777 1_665 ?
O804 Cs4 O49 106.4(8) 1_665 1_665 ?
O59 Cs4 O49 110.8(6) . 1_665 ?
O67 Cs4 O49 62.7(6) . 1_665 ?
O76 Cs4 O49 161.5(6) . 1_665 ?
O601 Cs4 O49 88.8(7) . 1_665 ?
O38 Cs4 O401 115.3(6) 1_665 . ?
O30 Cs4 O401 117.5(7) 2_777 . ?
O804 Cs4 O401 135.9(8) 1_665 . ?
O59 Cs4 O401 71.2(7) . . ?
O67 Cs4 O401 63.4(7) . . ?
O76 Cs4 O401 114.0(7) . . ?
O601 Cs4 O401 49.4(7) . . ?
O49 Cs4 O401 65.3(6) 1_665 . ?
O38 Cs4 W21 147.5(4) 1_665 . ?
O30 Cs4 W21 114.2(5) 2_777 . ?
O804 Cs4 W21 65.9(7) 1_665 . ?
O59 Cs4 W21 30.0(4) . . ?
O67 Cs4 W21 78.2(4) . . ?
O76 Cs4 W21 25.0(5) . . ?
O601 Cs4 W21 101.4(6) . . ?
O49 Cs4 W21 140.5(4) 1_665 . ?
O401 Cs4 W21 92.8(5) . . ?
O38 Cs4 W17 122.8(4) 1_665 . ?
O30 Cs4 W17 168.7(5) 2_777 . ?
O804 Cs4 W17 74.4(7) 1_665 . ?
O59 Cs4 W17 26.2(4) . . ?
O67 Cs4 W17 24.3(4) . . ?
O76 Cs4 W17 79.0(5) . . ?
O601 Cs4 W17 106.2(5) . . ?
O49 Cs4 W17 85.0(4) 1_665 . ?
O401 Cs4 W17 62.0(5) . . ?
W21 Cs4 W17 55.46(4) . . ?
O38 Cs4 W3 27.7(4) 1_665 1_665 ?
O30 Cs4 W3 87.5(5) 2_777 1_665 ?
O804 Cs4 W3 95.1(7) 1_665 1_665 ?
O59 Cs4 W3 129.7(4) . 1_665 ?
O67 Cs4 W3 79.5(4) . 1_665 ?
O76 Cs4 W3 153.9(5) . 1_665 ?
O601 Cs4 W3 99.5(6) . 1_665 ?
O49 Cs4 W3 25.1(4) 1_665 1_665 ?
O401 Cs4 W3 89.2(5) . 1_665 ?
W21 Cs4 W3 153.90(7) . 1_665 ?
W17 Cs4 W3 103.64(6) . 1_665 ?
O73 Cs5 O803 66.9(8) 1_445 1_545 ?
O73 Cs5 O65 111.4(7) 1_445 1_545 ?
O803 Cs5 O65 76.6(8) 1_545 1_545 ?
O73 Cs5 O35 78.2(7) 1_445 2_666 ?
O803 Cs5 O35 112.2(8) 1_545 2_666 ?
O65 Cs5 O35 169.4(6) 1_545 2_666 ?
O73 Cs5 O4 134.5(7) 1_445 1_545 ?
O803 Cs5 O4 68.0(8) 1_545 1_545 ?
O65 Cs5 O4 50.9(6) 1_545 1_545 ?
O35 Cs5 O4 125.6(6) 2_666 1_545 ?
O73 Cs5 O54 145.7(7) 1_445 1_545 ?
O803 Cs5 O54 101.2(7) 1_545 1_545 ?
O65 Cs5 O54 95.6(6) 1_545 1_545 ?
O35 Cs5 O54 77.2(6) 2_666 1_545 ?
O4 Cs5 O54 51.6(6) 1_545 1_545 ?
O73 Cs5 O20 97.8(7) 1_445 2_666 ?
O803 Cs5 O20 160.4(8) 1_545 2_666 ?
O65 Cs5 O20 121.9(6) 1_545 2_666 ?
O35 Cs5 O20 50.3(6) 2_666 2_666 ?
O4 Cs5 O20 127.5(6) 1_545 2_666 ?
O54 Cs5 O20 84.4(5) 1_545 2_666 ?
O73 Cs5 O54 136.0(6) 1_445 2_666 ?
O803 Cs5 O54 150.6(8) 1_545 2_666 ?
O65 Cs5 O54 77.0(6) 1_545 2_666 ?
O35 Cs5 O54 93.1(6) 2_666 2_666 ?
O4 Cs5 O54 85.4(6) 1_545 2_666 ?
O54 Cs5 O54 69.0(7) 1_545 2_666 ?
O20 Cs5 O54 48.9(6) 2_666 2_666 ?
O73 Cs5 O602 53.8(8) 1_445 . ?
O803 Cs5 O602 114.3(8) 1_545 . ?
O65 Cs5 O602 99.4(8) 1_545 . ?
O35 Cs5 O602 82.6(7) 2_666 . ?
O4 Cs5 O602 149.8(8) 1_545 . ?
O54 Cs5 O602 143.7(7) 1_545 . ?
O20 Cs5 O602 59.6(7) 2_666 . ?
O54 Cs5 O602 82.5(7) 2_666 . ?
O73 Cs5 O302 86.4(7) 1_445 . ?
O803 Cs5 O302 63.4(8) 1_545 . ?
O65 Cs5 O302 125.3(6) 1_545 . ?
O35 Cs5 O302 57.9(6) 2_666 . ?
O4 Cs5 O302 79.2(7) 1_545 . ?
O54 Cs5 O302 60.3(7) 1_545 . ?
O20 Cs5 O302 104.9(6) 2_666 . ?
O54 Cs5 O302 125.3(6) 2_666 . ?
O602 Cs5 O302 129.9(8) . . ?
O73 Cs5 W14 144.1(5) 1_445 1_545 ?
O803 Cs5 W14 81.8(6) 1_545 1_545 ?
O65 Cs5 W14 76.0(4) 1_545 1_545 ?
O35 Cs5 W14 99.0(4) 2_666 1_545 ?
O4 Cs5 W14 27.3(4) 1_545 1_545 ?
O54 Cs5 W14 25.0(4) 1_545 1_545 ?
O20 Cs5 W14 107.7(4) 2_666 1_545 ?
O54 Cs5 W14 79.6(4) 2_666 1_545 ?
O602 Cs5 W14 162.1(6) . 1_545 ?
O302 Cs5 W14 63.3(5) . 1_545 ?
O73 Cs5 W13 83.5(5) 1_445 2_666 ?
O803 Cs5 W13 133.4(7) 1_545 2_666 ?
O65 Cs5 W13 149.8(5) 1_545 2_666 ?
O35 Cs5 W13 22.9(4) 2_666 2_666 ?
O4 Cs5 W13 134.7(4) 1_545 2_666 ?
O54 Cs5 W13 83.2(4) 1_545 2_666 ?
O20 Cs5 W13 27.9(4) 2_666 2_666 ?
O54 Cs5 W13 74.4(4) 2_666 2_666 ?
O602 Cs5 W13 67.5(6) . 2_666 ?
O302 Cs5 W13 80.3(5) . 2_666 ?
W14 Cs5 W13 107.91(6) 1_545 2_666 ?
O3 Cs6 O601 140.3(7) 2_777 2_887 ?
O3 Cs6 O42 72.9(6) 2_777 1_655 ?
O601 Cs6 O42 144.8(7) 2_887 1_655 ?
O3 Cs6 O502 97.4(7) 2_777 2_877 ?
O601 Cs6 O502 61.6(9) 2_887 2_877 ?
O42 Cs6 O502 112.9(8) 1_655 2_877 ?
O3 Cs6 O30 84.7(6) 2_777 1_665 ?
O601 Cs6 O30 69.2(7) 2_887 1_665 ?
O42 Cs6 O30 140.3(6) 1_655 1_665 ?
O502 Cs6 O30 102.0(8) 2_877 1_665 ?
O3 Cs6 O75 50.8(5) 2_777 2_777 ?
O601 Cs6 O75 124.5(7) 2_887 2_777 ?
O42 Cs6 O75 61.0(6) 1_655 2_777 ?
O502 Cs6 O75 62.9(7) 2_877 2_777 ?
O30 Cs6 O75 126.1(6) 1_665 2_777 ?
O3 Cs6 O401 137.1(6) 2_777 1_655 ?
O601 Cs6 O401 71.8(8) 2_887 1_655 ?
O42 Cs6 O401 73.6(6) 1_655 1_655 ?
O502 Cs6 O401 72.1(8) 2_877 1_655 ?
O30 Cs6 O401 137.8(6) 1_665 1_655 ?
O75 Cs6 O401 89.3(6) 2_777 1_655 ?
O3 Cs6 O50 154.9(5) 2_777 1_665 ?
O601 Cs6 O50 60.5(7) 2_887 1_665 ?
O42 Cs6 O50 92.0(6) 1_655 1_665 ?
O502 Cs6 O50 107.0(7) 2_877 1_665 ?
O30 Cs6 O50 95.5(6) 1_665 1_665 ?
O75 Cs6 O50 138.0(6) 2_777 1_665 ?
O401 Cs6 O50 50.5(6) 1_655 1_665 ?
O3 Cs6 O7 121.6(5) 2_777 1_665 ?
O601 Cs6 O7 61.2(7) 2_887 1_665 ?
O42 Cs6 O7 118.1(6) 1_655 1_665 ?
O502 Cs6 O7 122.2(7) 2_877 1_665 ?
O30 Cs6 O7 49.0(6) 1_665 1_665 ?
O75 Cs6 O7 172.3(5) 2_777 1_665 ?
O401 Cs6 O7 97.7(6) 1_655 1_665 ?
O50 Cs6 O7 48.1(6) 1_665 1_665 ?
O3 Cs6 O63 45.6(5) 2_777 2_777 ?
O601 Cs6 O63 99.3(7) 2_887 2_777 ?
O42 Cs6 O63 104.2(6) 1_655 2_777 ?
O502 Cs6 O63 54.8(7) 2_877 2_777 ?
O30 Cs6 O63 80.5(6) 1_665 2_777 ?
O75 Cs6 O63 47.6(6) 2_777 2_777 ?
O401 Cs6 O63 121.6(6) 1_655 2_777 ?
O50 Cs6 O63 159.2(6) 1_665 2_777 ?
O7 Cs6 O63 129.1(6) 1_665 2_777 ?
O3 Cs6 O18 81.5(5) 2_777 1_665 ?
O601 Cs6 O18 100.4(7) 2_887 1_665 ?
O42 Cs6 O18 95.5(6) 1_655 1_665 ?
O502 Cs6 O18 150.0(8) 2_877 1_665 ?
O30 Cs6 O18 48.0(5) 1_665 1_665 ?
O75 Cs6 O18 130.3(5) 2_777 1_665 ?
O401 Cs6 O18 127.8(6) 1_655 1_665 ?
O50 Cs6 O18 80.1(5) 1_665 1_665 ?
O7 Cs6 O18 42.3(5) 1_665 1_665 ?
O63 Cs6 O18 110.6(5) 2_777 1_665 ?
O3 Cs6 O68 66.1(5) 2_777 1_665 ?
O601 Cs6 O68 140.2(7) 2_887 1_665 ?
O42 Cs6 O68 50.0(6) 1_655 1_665 ?
O502 Cs6 O68 158.1(8) 2_877 1_665 ?
O30 Cs6 O68 91.2(6) 1_665 1_665 ?
O75 Cs6 O68 95.2(5) 2_777 1_665 ?
O401 Cs6 O68 109.4(6) 1_655 1_665 ?
O50 Cs6 O68 88.8(5) 1_665 1_665 ?
O7 Cs6 O68 79.6(5) 1_665 1_665 ?
O63 Cs6 O68 111.6(5) 2_777 1_665 ?
O18 Cs6 O68 46.0(5) 1_665 1_665 ?
O78 Cs7 O31 141.2(7) 2_666 . ?
O78 Cs7 O48 101.0(6) 2_666 2_666 ?
O31 Cs7 O48 107.8(6) . 2_666 ?
O78 Cs7 O25 52.0(6) 2_666 2_666 ?
O31 Cs7 O25 140.1(6) . 2_666 ?
O48 Cs7 O25 50.2(6) 2_666 2_666 ?
O78 Cs7 O13 94.7(6) 2_666 . ?
O31 Cs7 O13 95.6(6) . . ?
O48 Cs7 O13 115.8(6) 2_666 . ?
O25 Cs7 O13 123.2(5) 2_666 . ?
O78 Cs7 O24 61.6(6) 2_666 . ?
O31 Cs7 O24 100.7(6) . . ?
O48 Cs7 O24 148.5(5) 2_666 . ?
O25 Cs7 O24 112.0(6) 2_666 . ?
O13 Cs7 O24 46.9(6) . . ?
O78 Cs7 O15 163.4(6) 2_666 . ?
O31 Cs7 O15 50.9(6) . . ?
O48 Cs7 O15 62.5(6) 2_666 . ?
O25 Cs7 O15 111.4(6) 2_666 . ?
O13 Cs7 O15 94.9(6) . . ?
O24 Cs7 O15 133.7(6) . . ?
O78 Cs7 O17 147.9(6) 2_666 . ?
O31 Cs7 O17 48.7(6) . . ?
O48 Cs7 O17 101.0(6) 2_666 . ?
O25 Cs7 O17 149.5(6) 2_666 . ?
O13 Cs7 O17 54.5(5) . . ?
O24 Cs7 O17 87.8(6) . . ?
O15 Cs7 O17 45.9(6) . . ?
O78 Cs7 O802 106.7(8) 2_666 . ?
O31 Cs7 O802 63.6(8) . . ?
O48 Cs7 O802 67.1(7) 2_666 . ?
O25 Cs7 O802 76.6(7) 2_666 . ?
O13 Cs7 O802 157.6(7) . . ?
O24 Cs7 O802 140.5(7) . . ?
O15 Cs7 O802 66.1(8) . . ?
O17 Cs7 O802 103.3(7) . . ?
O78 Cs7 O78 53.7(8) 2_666 . ?
O31 Cs7 O78 140.2(6) . . ?
O48 Cs7 O78 100.5(6) 2_666 . ?
O25 Cs7 O78 79.7(6) 2_666 . ?
O13 Cs7 O78 46.0(6) . . ?
O24 Cs7 O78 48.1(5) . . ?
O15 Cs7 O78 128.1(6) . . ?
O17 Cs7 O78 99.3(6) . . ?
O802 Cs7 O78 155.9(7) . . ?
O78 Cs7 W19 164.6(5) 2_666 . ?
O31 Cs7 W19 26.3(5) . . ?
O48 Cs7 W19 94.0(4) 2_666 . ?
O25 Cs7 W19 141.5(4) 2_666 . ?
O13 Cs7 W19 81.8(4) . . ?
O24 Cs7 W19 106.5(4) . . ?
O15 Cs7 W19 31.4(4) . . ?
O17 Cs7 W19 27.7(4) . . ?
O802 Cs7 W19 75.8(6) . . ?
O78 Cs7 W19 127.0(4) . . ?
O78 Cs7 W18 68.6(5) 2_666 . ?
O31 Cs7 W18 114.3(5) . . ?
O48 Cs7 W18 121.6(4) 2_666 . ?
O25 Cs7 W18 105.3(4) 2_666 . ?
O13 Cs7 W18 26.2(4) . . ?
O24 Cs7 W18 29.8(4) . . ?
O15 Cs7 W18 120.7(4) . . ?
O17 Cs7 W18 80.0(4) . . ?
O802 Cs7 W18 170.3(6) . . ?
O78 Cs7 W18 26.2(4) . . ?
W19 Cs7 W18 106.38(7) . . ?
O46 Cs8 O801 58.7(7) 2_666 2_666 ?
O46 Cs8 O806 104.8(9) 2_666 2_676 ?
O801 Cs8 O806 66.3(9) 2_666 2_676 ?
O46 Cs8 O67 134.6(6) 2_666 2_676 ?
O801 Cs8 O67 83.4(7) 2_666 2_676 ?
O806 Cs8 O67 77.7(8) 2_676 2_676 ?
O46 Cs8 O49 114.3(6) 2_666 2_566 ?
O801 Cs8 O49 123.7(7) 2_666 2_566 ?
O806 Cs8 O49 138.4(9) 2_676 2_566 ?
O67 Cs8 O49 65.1(6) 2_676 2_566 ?
O46 Cs8 O50 50.1(6) 2_666 2_666 ?
O801 Cs8 O50 64.1(7) 2_666 2_666 ?
O806 Cs8 O50 130.2(8) 2_676 2_666 ?
O67 Cs8 O50 93.0(6) 2_676 2_666 ?
O49 Cs8 O50 72.0(6) 2_566 2_666 ?
O46 Cs8 O802 133.4(8) 2_666 1_455 ?
O801 Cs8 O802 136.3(8) 2_666 1_455 ?
O806 Cs8 O802 70.2(9) 2_676 1_455 ?
O67 Cs8 O802 90.8(8) 2_676 1_455 ?
O49 Cs8 O802 91.6(7) 2_566 1_455 ?
O50 Cs8 O802 159.6(7) 2_666 1_455 ?
O46 Cs8 W9 26.1(4) 2_666 2_666 ?
O801 Cs8 W9 60.0(6) 2_666 2_666 ?
O806 Cs8 W9 121.9(7) 2_676 2_666 ?
O67 Cs8 W9 114.8(5) 2_676 2_666 ?
O49 Cs8 W9 91.5(5) 2_566 2_666 ?
O50 Cs8 W9 24.1(4) 2_666 2_666 ?
O802 Cs8 W9 153.0(7) 1_455 2_666 ?
O46 Cs8 W17 120.5(4) 2_666 2_676 ?
O801 Cs8 W17 65.1(6) 2_666 2_676 ?
O806 Cs8 W17 66.5(7) 2_676 2_676 ?
O67 Cs8 W17 18.9(4) 2_676 2_676 ?
O49 Cs8 W17 81.4(4) 2_566 2_676 ?
O50 Cs8 W17 89.3(4) 2_666 2_676 ?
O802 Cs8 W17 100.4(7) 1_455 2_676 ?
W9 Cs8 W17 106.64(7) 2_666 2_676 ?
O46 Cs8 W8 21.1(4) 2_666 2_666 ?
O801 Cs8 W8 67.9(6) 2_666 2_666 ?
O806 Cs8 W8 94.0(7) 2_676 2_666 ?
O67 Cs8 W8 150.9(4) 2_676 2_666 ?
O49 Cs8 W8 127.5(5) 2_566 2_666 ?
O50 Cs8 W8 70.9(4) 2_666 2_666 ?
O802 Cs8 W8 112.9(6) 1_455 2_666 ?
W9 Cs8 W8 46.76(4) 2_666 2_666 ?
W17 Cs8 W8 133.05(7) 2_676 2_666 ?
O46 Cs8 Cs9 173.9(4) 2_666 2_566 ?
O801 Cs8 Cs9 116.1(6) 2_666 2_566 ?
O806 Cs8 Cs9 69.3(7) 2_676 2_566 ?
O67 Cs8 Cs9 43.6(4) 2_676 2_566 ?
O49 Cs8 Cs9 71.0(5) 2_566 2_566 ?
O50 Cs8 Cs9 132.1(4) 2_666 2_566 ?
O802 Cs8 Cs9 47.3(6) 1_455 2_566 ?
W9 Cs8 Cs9 156.16(9) 2_666 2_566 ?
W17 Cs8 Cs9 56.02(6) 2_676 2_566 ?
W8 Cs8 Cs9 156.85(9) 2_666 2_566 ?
O46 Cs8 Cs3 65.2(4) 2_666 . ?
O801 Cs8 Cs3 39.8(5) 2_666 . ?
O806 Cs8 Cs3 39.9(7) 2_676 . ?
O67 Cs8 Cs3 102.1(4) 2_676 . ?
O49 Cs8 Cs3 162.5(4) 2_566 . ?
O50 Cs8 Cs3 97.9(4) 2_666 . ?
O802 Cs8 Cs3 100.9(6) 1_455 . ?
W9 Cs8 Cs3 83.01(6) 2_666 . ?
W17 Cs8 Cs3 84.25(6) 2_676 . ?
W8 Cs8 Cs3 58.33(5) 2_666 . ?
Cs9 Cs8 Cs3 108.81(8) 2_566 . ?
O35 Cs9 O67 159.1(6) 2_666 1_445 ?
O35 Cs9 O602 102.3(8) 2_666 2_556 ?
O67 Cs9 O602 77.1(8) 1_445 2_556 ?
O35 Cs9 O48 59.0(6) 2_666 . ?
O67 Cs9 O48 133.3(6) 1_445 . ?
O602 Cs9 O48 140.3(8) 2_556 . ?
O35 Cs9 O804 89.6(8) 2_666 . ?
O67 Cs9 O804 72.0(8) 1_445 . ?
O602 Cs9 O804 113.9(9) 2_556 . ?
O48 Cs9 O804 101.5(7) . . ?
O35 Cs9 O802 106.4(8) 2_666 2_666 ?
O67 Cs9 O802 94.5(8) 1_445 2_666 ?
O602 Cs9 O802 87.0(9) 2_556 2_666 ?
O48 Cs9 O802 68.5(8) . 2_666 ?
O804 Cs9 O802 150.6(10) . 2_666 ?
O35 Cs9 O74 105.4(6) 2_666 . ?
O67 Cs9 O74 84.3(6) 1_445 . ?
O602 Cs9 O74 144.9(8) 2_556 . ?
O48 Cs9 O74 49.0(6) . . ?
O804 Cs9 O74 87.5(8) . . ?
O802 Cs9 O74 64.8(8) 2_666 . ?
O35 Cs9 O47 115.9(6) 2_666 1_445 ?
O67 Cs9 O47 47.8(6) 1_445 1_445 ?
O602 Cs9 O47 50.1(7) 2_556 1_445 ?
O48 Cs9 O47 167.2(6) . 1_445 ?
O804 Cs9 O47 66.1(7) . 1_445 ?
O802 Cs9 O47 123.8(7) 2_666 1_445 ?
O74 Cs9 O47 129.6(6) . 1_445 ?
O35 Cs9 O73 71.5(6) 2_666 1_445 ?
O67 Cs9 O73 89.7(6) 1_445 1_445 ?
O602 Cs9 O73 65.8(8) 2_556 1_445 ?
O48 Cs9 O73 126.6(6) . 1_445 ?
O804 Cs9 O73 57.4(8) . 1_445 ?
O802 Cs9 O73 150.8(8) 2_666 1_445 ?
O74 Cs9 O73 144.4(6) . 1_445 ?
O47 Cs9 O73 45.0(6) 1_445 1_445 ?
O35 Cs9 W13 22.5(4) 2_666 2_666 ?
O67 Cs9 W13 161.6(4) 1_445 2_666 ?
O602 Cs9 W13 85.6(7) 2_556 2_666 ?
O48 Cs9 W13 64.9(4) . 2_666 ?
O804 Cs9 W13 110.3(7) . 2_666 ?
O802 Cs9 W13 90.8(7) 2_666 2_666 ?
O74 Cs9 W13 113.8(5) . 2_666 ?
O47 Cs9 W13 115.4(4) 1_445 2_666 ?
O73 Cs9 W13 77.3(5) 1_445 2_666 ?
O35 Cs9 W6 77.8(4) 2_666 . ?
O67 Cs9 W6 110.9(4) 1_445 . ?
O602 Cs9 W6 157.3(7) 2_556 . ?
O48 Cs9 W6 23.3(4) . . ?
O804 Cs9 W6 88.8(6) . . ?
O802 Cs9 W6 71.4(6) 2_666 . ?
O74 Cs9 W6 27.6(4) . . ?
O47 Cs9 W6 150.2(4) 1_445 . ?
O73 Cs9 W6 133.3(4) 1_445 . ?
W13 Cs9 W6 87.52(6) 2_666 . ?
O35 Cs9 W17 141.9(4) 2_666 1_445 ?
O67 Cs9 W17 21.4(4) 1_445 1_445 ?
O602 Cs9 W17 61.6(6) 2_556 1_445 ?
O48 Cs9 W17 154.0(5) . 1_445 ?
O804 Cs9 W17 69.6(6) . 1_445 ?
O802 Cs9 W17 106.9(6) 2_666 1_445 ?
O74 Cs9 W17 105.3(5) . 1_445 ?
O47 Cs9 W17 26.6(4) 1_445 1_445 ?
O73 Cs9 W17 70.4(4) 1_445 1_445 ?
W13 Cs9 W17 140.90(9) 2_666 1_445 ?
W6 Cs9 W17 130.86(9) . 1_445 ?
O805 Cs10 O52 158.7(9) . 2_777 ?
O805 Cs10 O62 68.5(9) . . ?
O52 Cs10 O62 132.3(8) 2_777 . ?
O805 Cs10 O301 108.4(10) . . ?
O52 Cs10 O301 56.5(8) 2_777 . ?
O62 Cs10 O301 150.2(8) . . ?
O805 Cs10 O69 100.2(9) . . ?
O52 Cs10 O69 91.9(7) 2_777 . ?
O62 Cs10 O69 55.4(7) . . ?
O301 Cs10 O69 147.9(8) . . ?
O805 Cs10 O21 101.1(9) . 2_777 ?
O52 Cs10 O21 85.2(7) 2_777 2_777 ?
O62 Cs10 O21 88.7(7) . 2_777 ?
O301 Cs10 O21 62.2(7) . 2_777 ?
O69 Cs10 O21 126.3(7) . 2_777 ?
O805 Cs10 O27 88.0(8) . 1_655 ?
O52 Cs10 O27 71.5(6) 2_777 1_655 ?
O62 Cs10 O27 145.6(7) . 1_655 ?
O301 Cs10 O27 60.0(7) . 1_655 ?
O69 Cs10 O27 108.1(6) . 1_655 ?
O21 Cs10 O27 121.4(5) 2_777 1_655 ?
O805 Cs10 O501 149.8(9) . 2_777 ?
O52 Cs10 O501 51.0(7) 2_777 2_777 ?
O62 Cs10 O501 81.4(8) . 2_777 ?
O301 Cs10 O501 98.6(8) . 2_777 ?
O69 Cs10 O501 58.7(7) . 2_777 ?
O21 Cs10 O501 79.5(7) 2_777 2_777 ?
O27 Cs10 O501 117.7(6) 1_655 2_777 ?
O805 Cs10 W20 81.1(7) . . ?
O52 Cs10 W20 116.9(5) 2_777 . ?
O62 Cs10 W20 24.0(5) . . ?
O301 Cs10 W20 166.1(7) . . ?
O69 Cs10 W20 31.4(5) . . ?
O21 Cs10 W20 106.7(4) 2_777 . ?
O27 Cs10 W20 132.0(4) 1_655 . ?
O501 Cs10 W20 70.1(5) 2_777 . ?
O805 Cs10 Cs11 56.7(7) . . ?
O52 Cs10 Cs11 104.6(5) 2_777 . ?
O62 Cs10 Cs11 121.5(6) . . ?
O301 Cs10 Cs11 52.6(7) . . ?
O69 Cs10 Cs11 147.8(5) . . ?
O21 Cs10 Cs11 83.2(5) 2_777 . ?
O27 Cs10 Cs11 54.3(4) 1_655 . ?
O501 Cs10 Cs11 151.0(5) 2_777 . ?
W20 Cs10 Cs11 137.79(14) . . ?
O805 Cs10 W16 80.5(7) . 2_777 ?
O52 Cs10 W16 100.4(5) 2_777 2_777 ?
O62 Cs10 W16 91.6(5) . 2_777 ?
O301 Cs10 W16 59.1(6) . 2_777 ?
O69 Cs10 W16 142.4(5) . 2_777 ?
O21 Cs10 W16 23.6(5) 2_777 2_777 ?
O27 Cs10 W16 109.5(4) 1_655 2_777 ?
O501 Cs10 W16 103.1(5) 2_777 2_777 ?
W20 Cs10 W16 114.40(12) . 2_777 ?
Cs11 Cs10 W16 62.05(8) . 2_777 ?
O805 Cs10 W21 111.6(7) . . ?
O52 Cs10 W21 77.1(5) 2_777 . ?
O62 Cs10 W21 72.4(5) . . ?
O301 Cs10 W21 131.5(6) . . ?
O69 Cs10 W21 17.1(5) . . ?
O21 Cs10 W21 131.7(5) 2_777 . ?
O27 Cs10 W21 95.0(4) 1_655 . ?
O501 Cs10 W21 54.4(5) 2_777 . ?
W20 Cs10 W21 48.49(6) . . ?
Cs11 Cs10 W21 144.58(16) . . ?
W16 Cs10 W21 153.31(15) 2_777 . ?
O301 Cs11 O44 61.9(7) 2_877 1_655 ?
O301 Cs11 O53 131.5(8) 2_877 2_777 ?
O44 Cs11 O53 163.9(6) 1_655 2_777 ?
O301 Cs11 O301 74.4(10) 2_877 . ?
O44 Cs11 O301 105.2(7) 1_655 . ?
O53 Cs11 O301 74.5(7) 2_777 . ?
O301 Cs11 O33 118.7(8) 2_877 1_655 ?
O44 Cs11 O33 99.5(6) 1_655 1_655 ?
O53 Cs11 O33 81.8(6) 2_777 1_655 ?
O301 Cs11 O33 155.3(7) . 1_655 ?
O301 Cs11 O51 77.4(8) 2_877 1_655 ?
O44 Cs11 O51 104.2(6) 1_655 1_655 ?
O53 Cs11 O51 88.9(6) 2_777 1_655 ?
O301 Cs11 O51 122.0(7) . 1_655 ?
O33 Cs11 O51 49.6(6) 1_655 1_655 ?
O301 Cs11 O26 103.7(8) 2_877 1_655 ?
O44 Cs11 O26 54.5(6) 1_655 1_655 ?
O53 Cs11 O26 120.1(6) 2_777 1_655 ?
O301 Cs11 O26 154.1(7) . 1_655 ?
O33 Cs11 O26 48.1(6) 1_655 1_655 ?
O51 Cs11 O26 81.5(6) 1_655 1_655 ?
O301 Cs11 O55 62.7(7) 2_877 1_655 ?
O44 Cs11 O55 57.6(6) 1_655 1_655 ?
O53 Cs11 O55 133.3(6) 2_777 1_655 ?
O301 Cs11 O55 136.9(7) . 1_655 ?
O33 Cs11 O55 59.1(5) 1_655 1_655 ?
O51 Cs11 O55 47.2(6) 1_655 1_655 ?
O26 Cs11 O55 50.2(5) 1_655 1_655 ?
O301 Cs11 O805 154.6(9) 2_877 . ?
O44 Cs11 O805 101.0(7) 1_655 . ?
O53 Cs11 O805 63.2(8) 2_777 . ?
O301 Cs11 O805 94.2(9) . . ?
O33 Cs11 O805 80.9(8) 1_655 . ?
O51 Cs11 O805 127.0(8) 1_655 . ?
O26 Cs11 O805 76.7(8) 1_655 . ?
O55 Cs11 O805 126.2(8) 1_655 . ?
O301 Cs11 O27 70.7(7) 2_877 1_655 ?
O44 Cs11 O27 49.4(6) 1_655 1_655 ?
O53 Cs11 O27 121.6(6) 2_777 1_655 ?
O301 Cs11 O27 60.6(7) . 1_655 ?
O33 Cs11 O27 141.5(6) 1_655 1_655 ?
O51 Cs11 O27 145.8(6) 1_655 1_655 ?
O26 Cs11 O27 94.1(6) 1_655 1_655 ?
O55 Cs11 O27 105.1(5) 1_655 1_655 ?
O805 Cs11 O27 83.9(7) . 1_655 ?
O301 Cs11 Cs10 116.1(7) 2_877 . ?
O44 Cs11 Cs10 102.9(5) 1_655 . ?
O53 Cs11 Cs10 64.4(5) 2_777 . ?
O301 Cs11 Cs10 48.8(6) . . ?
O33 Cs11 Cs10 125.1(4) 1_655 . ?
O51 Cs11 Cs10 152.8(5) 1_655 . ?
O26 Cs11 Cs10 115.1(4) 1_655 . ?
O55 Cs11 Cs10 159.5(4) 1_655 . ?
O805 Cs11 Cs10 46.0(7) . . ?
O27 Cs11 Cs10 58.3(4) 1_655 . ?
O301 Cs11 W4 61.1(6) 2_877 1_655 ?
O44 Cs11 W4 24.8(5) 1_655 1_655 ?
O53 Cs11 W4 145.9(5) 2_777 1_655 ?
O301 Cs11 W4 81.6(6) . 1_655 ?
O33 Cs11 W4 122.8(4) 1_655 1_655 ?
O51 Cs11 W4 124.7(4) 1_655 1_655 ?
O26 Cs11 W4 75.3(4) 1_655 1_655 ?
O55 Cs11 W4 80.5(4) 1_655 1_655 ?
O805 Cs11 W4 95.3(6) . 1_655 ?
O27 Cs11 W4 24.9(4) 1_655 1_655 ?
Cs10 Cs11 W4 81.64(10) . 1_655 ?
O75 W1 O33 100.5(10) . . ?
O75 W1 O3 99.2(10) . . ?
O33 W1 O3 160.2(10) . . ?
O75 W1 O63 101.4(11) . . ?
O33 W1 O63 87.2(10) . . ?
O3 W1 O63 87.4(10) . . ?
O75 W1 O51 100.3(11) . . ?
O33 W1 O51 91.1(10) . . ?
O3 W1 O51 87.0(9) . . ?
O63 W1 O51 158.2(11) . . ?
O75 W1 O1 173.0(9) . . ?
O33 W1 O1 84.5(9) . . ?
O3 W1 O1 76.0(8) . . ?
O63 W1 O1 83.5(9) . . ?
O51 W1 O1 74.6(9) . . ?
O75 W1 Cs6 57.5(8) . 2_777 ?
O33 W1 Cs6 140.6(6) . 2_777 ?
O3 W1 Cs6 52.7(6) . 2_777 ?
O63 W1 Cs6 68.6(7) . 2_777 ?
O51 W1 Cs6 122.8(7) . 2_777 ?
O1 W1 Cs6 121.0(5) . 2_777 ?
O75 W1 Cs1 51.8(7) . 1_455 ?
O33 W1 Cs1 55.0(7) . 1_455 ?
O3 W1 Cs1 141.0(6) . 1_455 ?
O63 W1 Cs1 76.1(8) . 1_455 ?
O51 W1 Cs1 120.1(8) . 1_455 ?
O1 W1 Cs1 134.9(5) . 1_455 ?
Cs6 W1 Cs1 88.26(6) 2_777 1_455 ?
O75 W1 Cs11 78.7(8) . 1_455 ?
O33 W1 Cs11 49.8(7) . 1_455 ?
O3 W1 Cs11 137.3(6) . 1_455 ?
O63 W1 Cs11 135.1(7) . 1_455 ?
O51 W1 Cs11 52.5(8) . 1_455 ?
O1 W1 Cs11 101.4(5) . 1_455 ?
Cs6 W1 Cs11 135.25(7) 2_777 1_455 ?
Cs1 W1 Cs11 69.15(7) 1_455 1_455 ?
O75 W1 Cs2 79.1(7) . 2_777 ?
O33 W1 Cs2 132.6(7) . 2_777 ?
O3 W1 Cs2 53.6(6) . 2_777 ?
O63 W1 Cs2 139.9(7) . 2_777 ?
O51 W1 Cs2 43.8(7) . 2_777 ?
O1 W1 Cs2 93.9(5) . 2_777 ?
Cs6 W1 Cs2 79.06(5) 2_777 2_777 ?
Cs1 W1 Cs2 127.11(7) 1_455 2_777 ?
Cs11 W1 Cs2 84.68(6) 1_455 2_777 ?
O19 W2 O26 102.8(11) . . ?
O19 W2 O40 98.6(10) . . ?
O26 W2 O40 93.6(11) . . ?
O19 W2 O33 100.3(10) . . ?
O26 W2 O33 92.8(10) . . ?
O40 W2 O33 158.2(10) . . ?
O19 W2 O10 95.2(9) . . ?
O26 W2 O10 161.8(10) . . ?
O40 W2 O10 85.9(9) . . ?
O33 W2 O10 81.6(9) . . ?
O19 W2 O12 171.4(9) . . ?
O26 W2 O12 82.0(10) . . ?
O40 W2 O12 73.8(8) . . ?
O33 W2 O12 86.4(8) . . ?
O10 W2 O12 80.4(8) . . ?
O19 W2 Cs1 47.2(7) . 1_455 ?
O26 W2 Cs1 117.6(9) . 1_455 ?
O40 W2 Cs1 136.0(6) . 1_455 ?
O33 W2 Cs1 56.4(6) . 1_455 ?
O10 W2 Cs1 73.6(6) . 1_455 ?
O12 W2 Cs1 136.8(5) . 1_455 ?
O19 W2 Cs11 83.9(8) . 1_455 ?
O26 W2 Cs11 52.0(8) . 1_455 ?
O40 W2 Cs11 144.6(7) . 1_455 ?
O33 W2 Cs11 49.1(7) . 1_455 ?
O10 W2 Cs11 129.2(6) . 1_455 ?
O12 W2 Cs11 104.6(5) . 1_455 ?
Cs1 W2 Cs11 69.19(7) 1_455 1_455 ?
O49 W3 O10 105.0(10) . . ?
O49 W3 O63 103.2(11) . . ?
O10 W3 O63 87.9(11) . . ?
O49 W3 O74 100.5(11) . . ?
O10 W3 O74 90.3(11) . . ?
O63 W3 O74 155.9(11) . . ?
O49 W3 O38 101.2(10) . . ?
O10 W3 O38 153.8(9) . . ?
O63 W3 O38 84.7(10) . . ?
O74 W3 O38 86.4(10) . . ?
O49 W3 O5 169.4(10) . . ?
O10 W3 O5 83.7(8) . . ?
O63 W3 O5 82.9(9) . . ?
O74 W3 O5 73.0(9) . . ?
O38 W3 O5 70.5(7) . . ?
O49 W3 Cs4 56.2(8) . 1_445 ?
O10 W3 Cs4 161.2(7) . 1_445 ?
O63 W3 Cs4 95.5(8) . 1_445 ?
O74 W3 Cs4 93.9(8) . 1_445 ?
O38 W3 Cs4 45.0(6) . 1_445 ?
O5 W3 Cs4 115.1(5) . 1_445 ?
O27 W4 O44 101.9(10) . . ?
O27 W4 O37 102.8(10) . . ?
O44 W4 O37 95.7(10) . . ?
O27 W4 O28 101.3(10) . . ?
O44 W4 O28 93.2(10) . . ?
O37 W4 O28 152.0(9) . . ?
O27 W4 O11 96.4(10) . . ?
O44 W4 O11 161.6(10) . . ?
O37 W4 O11 80.2(9) . . ?
O28 W4 O11 83.1(9) . . ?
O27 W4 O2 171.4(9) . . ?
O44 W4 O2 82.9(9) . . ?
O37 W4 O2 83.6(8) . . ?
O28 W4 O2 71.2(8) . . ?
O11 W4 O2 78.8(8) . . ?
O27 W4 Cs11 58.5(8) . 1_455 ?
O44 W4 Cs11 44.2(7) . 1_455 ?
O37 W4 Cs11 96.7(7) . 1_455 ?
O28 W4 Cs11 108.0(6) . 1_455 ?
O11 W4 Cs11 153.7(6) . 1_455 ?
O2 W4 Cs11 127.1(5) . 1_455 ?
O27 W4 Cs2 49.2(8) . 1_455 ?
O44 W4 Cs2 150.6(7) . 1_455 ?
O37 W4 Cs2 96.4(7) . 1_455 ?
O28 W4 Cs2 88.6(7) . 1_455 ?
O11 W4 Cs2 47.5(6) . 1_455 ?
O2 W4 Cs2 125.0(5) . 1_455 ?
Cs11 W4 Cs2 107.65(7) 1_455 1_455 ?
O65 W5 O6 101.7(11) . . ?
O65 W5 O28 101.5(11) . . ?
O6 W5 O28 93.0(10) . . ?
O65 W5 O36 100.4(11) . . ?
O6 W5 O36 94.8(10) . . ?
O28 W5 O36 154.6(10) . . ?
O65 W5 O4 95.8(11) . . ?
O6 W5 O4 162.4(9) . . ?
O28 W5 O4 84.3(10) . . ?
O36 W5 O4 81.0(10) . . ?
O65 W5 O2 171.8(11) . . ?
O6 W5 O2 84.8(8) . . ?
O28 W5 O2 73.0(8) . . ?
O36 W5 O2 83.7(9) . . ?
O4 W5 O2 77.8(8) . . ?
O65 W5 Cs5 47.1(9) . 1_565 ?
O6 W5 Cs5 146.4(7) . 1_565 ?
O28 W5 Cs5 83.6(7) . 1_565 ?
O36 W5 Cs5 102.4(7) . 1_565 ?
O4 W5 Cs5 50.6(7) . 1_565 ?
O2 W5 Cs5 125.2(5) . 1_565 ?
O65 W5 Cs3 47.2(9) . . ?
O6 W5 Cs3 94.2(7) . . ?
O28 W5 Cs3 148.7(6) . . ?
O36 W5 Cs3 54.5(7) . . ?
O4 W5 Cs3 97.1(7) . . ?
O2 W5 Cs3 138.0(5) . . ?
Cs5 W5 Cs3 73.70(5) 1_565 . ?
O48 W6 O25 101.7(11) . . ?
O48 W6 O14 102.4(11) . . ?
O25 W6 O14 86.9(10) . . ?
O48 W6 O74 100.1(11) . . ?
O25 W6 O74 92.0(11) . . ?
O14 W6 O74 157.3(11) . . ?
O48 W6 O16 101.0(11) . . ?
O25 W6 O16 157.2(10) . . ?
O14 W6 O16 85.9(9) . . ?
O74 W6 O16 86.5(10) . . ?
O48 W6 O5 171.0(9) . . ?
O25 W6 O5 85.4(9) . . ?
O14 W6 O5 83.3(9) . . ?
O74 W6 O5 74.0(9) . . ?
O16 W6 O5 72.2(9) . . ?
O48 W6 Cs7 48.8(8) . 2_666 ?
O25 W6 Cs7 53.0(7) . 2_666 ?
O14 W6 Cs7 95.0(7) . 2_666 ?
O74 W6 Cs7 102.4(8) . 2_666 ?
O16 W6 Cs7 149.4(7) . 2_666 ?
O5 W6 Cs7 138.4(5) . 2_666 ?
O48 W6 Cs3 52.8(8) . 2_666 ?
O25 W6 Cs3 120.4(8) . 2_666 ?
O14 W6 Cs3 57.1(8) . 2_666 ?
O74 W6 Cs3 139.3(8) . 2_666 ?
O16 W6 Cs3 72.6(7) . 2_666 ?
O5 W6 Cs3 128.0(5) . 2_666 ?
Cs7 W6 Cs3 82.18(6) 2_666 2_666 ?
O48 W6 Cs9 50.0(8) . . ?
O25 W6 Cs9 119.8(7) . . ?
O14 W6 Cs9 142.6(8) . . ?
O74 W6 Cs9 55.2(8) . . ?
O16 W6 Cs9 77.5(6) . . ?
O5 W6 Cs9 121.7(5) . . ?
Cs7 W6 Cs9 83.63(7) 2_666 . ?
Cs3 W6 Cs9 85.82(6) 2_666 . ?
O68 W7 O38 101.8(10) . . ?
O68 W7 O18 104.0(10) . . ?
O38 W7 O18 88.8(9) . . ?
O68 W7 O16 99.7(11) . . ?
O38 W7 O16 88.5(9) . . ?
O18 W7 O16 156.2(10) . . ?
O68 W7 O23 102.8(10) . . ?
O38 W7 O23 155.3(9) . . ?
O18 W7 O23 84.6(9) . . ?
O16 W7 O23 88.1(9) . . ?
O68 W7 O5 170.1(9) . . ?
O38 W7 O5 72.5(8) . . ?
O18 W7 O5 84.2(8) . . ?
O16 W7 O5 72.5(9) . . ?
O23 W7 O5 83.2(8) . . ?
O68 W7 Cs6 60.5(8) . 1_445 ?
O38 W7 Cs6 133.8(6) . 1_445 ?
O18 W7 Cs6 59.6(7) . 1_445 ?
O16 W7 Cs6 134.1(7) . 1_445 ?
O23 W7 Cs6 60.9(6) . 1_445 ?
O5 W7 Cs6 129.3(4) . 1_445 ?
O68 W7 Cs4 66.9(8) . 1_445 ?
O38 W7 Cs4 35.0(6) . 1_445 ?
O18 W7 Cs4 97.6(6) . 1_445 ?
O16 W7 Cs4 93.7(7) . 1_445 ?
O23 W7 Cs4 169.7(7) . 1_445 ?
O5 W7 Cs4 107.0(5) . 1_445 ?
Cs6 W7 Cs4 111.53(5) 1_445 1_445 ?
O41 W8 O9 100.8(11) . . ?
O41 W8 O24 103.4(11) . . ?
O9 W8 O24 88.8(10) . . ?
O41 W8 O14 101.2(11) . . ?
O9 W8 O14 157.9(10) . . ?
O24 W8 O14 87.9(10) . . ?
O41 W8 O46 100.7(11) . . ?
O9 W8 O46 87.6(10) . . ?
O24 W8 O46 155.9(11) . . ?
O14 W8 O46 86.6(10) . . ?
O41 W8 O60 173.0(9) . . ?
O9 W8 O60 73.3(9) . . ?
O24 W8 O60 80.6(9) . . ?
O14 W8 O60 84.6(9) . . ?
O46 W8 O60 75.6(9) . . ?
O41 W8 Cs8 66.0(8) . 2_666 ?
O9 W8 Cs8 90.2(7) . 2_666 ?
O24 W8 Cs8 169.0(7) . 2_666 ?
O14 W8 Cs8 97.1(7) . 2_666 ?
O46 W8 Cs8 34.9(8) . 2_666 ?
O60 W8 Cs8 109.6(5) . 2_666 ?
O50 W9 O8 102.3(11) . . ?
O50 W9 O7 103.9(11) . . ?
O8 W9 O7 88.5(10) . . ?
O50 W9 O46 98.8(11) . . ?
O8 W9 O46 91.7(10) . . ?
O7 W9 O46 156.6(10) . . ?
O50 W9 O23 100.3(10) . . ?
O8 W9 O23 157.3(10) . . ?
O7 W9 O23 84.3(9) . . ?
O46 W9 O23 86.6(9) . . ?
O50 W9 Cs6 56.6(8) . 1_445 ?
O8 W9 Cs6 128.7(7) . 1_445 ?
O7 W9 Cs6 59.0(7) . 1_445 ?
O46 W9 Cs6 134.1(7) . 1_445 ?
O23 W9 Cs6 64.3(6) . 1_445 ?
O50 W9 Cs8 54.5(8) . 2_666 ?
O8 W9 Cs8 95.7(8) . 2_666 ?
O7 W9 Cs8 158.4(6) . 2_666 ?
O46 W9 Cs8 44.7(7) . 2_666 ?
O23 W9 Cs8 98.8(7) . 2_666 ?
Cs6 W9 Cs8 102.99(7) 1_445 2_666 ?
O50 W9 Cs1 69.3(8) . . ?
O8 W9 Cs1 33.3(7) . . ?
O7 W9 Cs1 92.3(6) . . ?
O46 W9 Cs1 100.7(7) . . ?
O23 W9 Cs1 168.0(6) . . ?
Cs6 W9 Cs1 104.08(6) 1_445 . ?
Cs8 W9 Cs1 80.24(6) 2_666 . ?
O52 W10 O55 102.9(11) . . ?
O52 W10 O57 105.9(11) . . ?
O55 W10 O57 96.1(10) . . ?
O52 W10 O51 95.6(12) . . ?
O55 W10 O51 90.5(10) . . ?
O57 W10 O51 155.4(10) . . ?
O52 W10 O77 97.2(11) . . ?
O55 W10 O77 158.9(9) . . ?
O57 W10 O77 84.2(9) . . ?
O51 W10 O77 81.3(10) . . ?
O52 W10 O1 164.0(10) . . ?
O55 W10 O1 88.5(9) . . ?
O57 W10 O1 83.7(8) . . ?
O51 W10 O1 72.7(9) . . ?
O77 W10 O1 70.6(8) . . ?
O52 W10 Cs2 63.5(9) . 2_777 ?
O55 W10 Cs2 134.7(7) . 2_777 ?
O57 W10 Cs2 128.9(6) . 2_777 ?
O51 W10 Cs2 51.8(7) . 2_777 ?
O77 W10 Cs2 51.3(7) . 2_777 ?
O1 W10 Cs2 100.4(5) . 2_777 ?
O52 W10 Cs11 83.4(9) . 1_455 ?
O55 W10 Cs11 48.9(7) . 1_455 ?
O57 W10 Cs11 144.9(6) . 1_455 ?
O51 W10 Cs11 48.1(7) . 1_455 ?
O77 W10 Cs11 128.9(7) . 1_455 ?
O1 W10 Cs11 96.0(5) . 1_455 ?
Cs2 W10 Cs11 85.85(6) 2_777 1_455 ?
O30 W11 O77 104.6(11) . . ?
O30 W11 O18 101.4(10) . . ?
O77 W11 O18 153.8(9) . . ?
O30 W11 O7 100.6(10) . . ?
O77 W11 O7 88.9(10) . . ?
O18 W11 O7 83.9(9) . . ?
O30 W11 O3 103.0(10) . . ?
O77 W11 O3 88.9(9) . . ?
O18 W11 O3 87.7(9) . . ?
O7 W11 O3 156.1(8) . . ?
O30 W11 O1 173.8(11) . . ?
O77 W11 O1 71.2(8) . . ?
O18 W11 O1 83.0(8) . . ?
O7 W11 O1 84.1(8) . . ?
O3 W11 O1 72.7(8) . . ?
O30 W11 Cs6 52.3(9) . 1_445 ?
O77 W11 Cs6 131.6(7) . 1_445 ?
O18 W11 Cs6 65.2(6) . 1_445 ?
O7 W11 Cs6 61.2(6) . 1_445 ?
O3 W11 Cs6 133.8(6) . 1_445 ?
O1 W11 Cs6 133.9(6) . 1_445 ?
O30 W11 Cs2 77.3(9) . 2_777 ?
O77 W11 Cs2 47.5(7) . 2_777 ?
O18 W11 Cs2 144.0(7) . 2_777 ?
O7 W11 Cs2 131.9(6) . 2_777 ?
O3 W11 Cs2 58.5(6) . 2_777 ?
O1 W11 Cs2 96.6(5) . 2_777 ?
Cs6 W11 Cs2 128.88(6) 1_445 2_777 ?
O30 W11 Cs4 30.0(8) . 2_777 ?
O77 W11 Cs4 76.3(7) . 2_777 ?
O18 W11 Cs4 128.7(6) . 2_777 ?
O7 W11 Cs4 90.5(6) . 2_777 ?
O3 W11 Cs4 112.1(6) . 2_777 ?
O1 W11 Cs4 147.1(5) . 2_777 ?
Cs6 W11 Cs4 67.63(5) 1_445 2_777 ?
Cs2 W11 Cs4 63.71(5) 2_777 2_777 ?
O43 W12 O34 103.6(11) . . ?
O43 W12 O57 104.0(11) . . ?
O34 W12 O57 90.7(9) . . ?
O43 W12 O9 101.3(11) . . ?
O34 W12 O9 94.3(9) . . ?
O57 W12 O9 152.2(9) . . ?
O43 W12 O8 97.5(11) . . ?
O34 W12 O8 158.8(9) . . ?
O57 W12 O8 81.7(9) . . ?
O9 W12 O8 83.9(9) . . ?
O43 W12 O60 167.3(11) . . ?
O34 W12 O60 87.2(8) . . ?
O57 W12 O60 82.1(8) . . ?
O9 W12 O60 70.9(8) . . ?
O8 W12 O60 72.2(8) . . ?
O43 W12 Cs1 53.8(9) . . ?
O34 W12 Cs1 156.0(6) . . ?
O57 W12 Cs1 87.9(6) . . ?
O9 W12 Cs1 98.0(6) . . ?
O8 W12 Cs1 44.1(6) . . ?
O60 W12 Cs1 116.3(5) . . ?
O35 W13 O15 102.6(11) . . ?
O35 W13 O36 103.4(10) . . ?
O15 W13 O36 92.6(10) . . ?
O35 W13 O66 99.6(10) . . ?
O15 W13 O66 86.1(11) . . ?
O36 W13 O66 156.6(11) . . ?
O35 W13 O20 98.2(10) . . ?
O15 W13 O20 158.9(10) . . ?
O36 W13 O20 85.9(10) . . ?
O66 W13 O20 87.0(10) . . ?
O35 W13 O64 172.9(9) . . ?
O15 W13 O64 74.8(9) . . ?
O36 W13 O64 83.3(9) . . ?
O66 W13 O64 73.8(9) . . ?
O20 W13 O64 84.2(9) . . ?
O35 W13 Cs9 43.3(8) . 2_666 ?
O15 W13 Cs9 70.8(7) . 2_666 ?
O36 W13 Cs9 132.3(7) . 2_666 ?
O66 W13 Cs9 69.1(8) . 2_666 ?
O20 W13 Cs9 124.7(7) . 2_666 ?
O64 W13 Cs9 130.2(6) . 2_666 ?
O35 W13 Cs5 47.7(8) . 2_666 ?
O15 W13 Cs5 147.1(7) . 2_666 ?
O36 W13 Cs5 106.5(7) . 2_666 ?
O66 W13 Cs5 86.2(8) . 2_666 ?
O20 W13 Cs5 51.8(7) . 2_666 ?
O64 W13 Cs5 132.8(6) . 2_666 ?
Cs9 W13 Cs5 76.61(7) 2_666 2_666 ?
O35 W13 Cs3 50.8(7) . . ?
O15 W13 Cs3 97.8(7) . . ?
O36 W13 Cs3 52.9(7) . . ?
O66 W13 Cs3 150.4(8) . . ?
O20 W13 Cs3 98.0(6) . . ?
O64 W13 Cs3 135.6(5) . . ?
Cs9 W13 Cs3 84.47(6) 2_666 . ?
Cs5 W13 Cs3 74.59(5) 2_666 . ?
O54 W14 O4 104.3(11) . . ?
O54 W14 O20 100.3(11) . . ?
O4 W14 O20 87.3(11) . . ?
O54 W14 O58 102.1(11) . . ?
O4 W14 O58 90.9(10) . . ?
O20 W14 O58 157.3(9) . . ?
O54 W14 O32 101.4(10) . . ?
O4 W14 O32 154.2(10) . . ?
O20 W14 O32 86.7(10) . . ?
O58 W14 O32 85.1(10) . . ?
O54 W14 O56 171.0(10) . . ?
O4 W14 O56 83.8(9) . . ?
O20 W14 O56 83.8(9) . . ?
O58 W14 O56 73.5(9) . . ?
O32 W14 O56 70.6(8) . . ?
O54 W14 Cs5 52.8(7) . 1_565 ?
O4 W14 Cs5 53.3(8) . 1_565 ?
O20 W14 Cs5 107.8(7) . 1_565 ?
O58 W14 Cs5 89.0(6) . 1_565 ?
O32 W14 Cs5 151.7(7) . 1_565 ?
O56 W14 Cs5 133.7(5) . 1_565 ?
O54 W14 Cs5 51.4(8) . 2_666 ?
O4 W14 Cs5 107.6(8) . 2_666 ?
O20 W14 Cs5 50.0(7) . 2_666 ?
O58 W14 Cs5 150.2(7) . 2_666 ?
O32 W14 Cs5 87.4(7) . 2_666 ?
O56 W14 Cs5 130.3(6) . 2_666 ?
Cs5 W14 Cs5 84.01(5) 1_565 2_666 ?
O54 W14 Cs3 30.7(8) . 2_676 ?
O4 W14 Cs3 125.8(8) . 2_676 ?
O20 W14 Cs3 119.0(7) . 2_676 ?
O58 W14 Cs3 80.0(7) . 2_676 ?
O32 W14 Cs3 78.6(7) . 2_676 ?
O56 W14 Cs3 140.6(6) . 2_676 ?
Cs5 W14 Cs3 73.08(5) 1_565 2_676 ?
Cs5 W14 Cs3 70.21(5) 2_666 2_676 ?
O42 W15 O22 103.7(10) . . ?
O42 W15 O11 105.8(10) . . ?
O22 W15 O11 89.3(9) . . ?
O42 W15 O58 99.8(10) . . ?
O22 W15 O58 155.7(10) . . ?
O11 W15 O58 90.6(9) . . ?
O42 W15 O61 98.4(11) . . ?
O22 W15 O61 86.7(9) . . ?
O11 W15 O61 155.8(11) . . ?
O58 W15 O61 83.5(10) . . ?
O42 W15 O56 167.0(9) . . ?
O22 W15 O56 82.6(9) . . ?
O11 W15 O56 85.5(9) . . ?
O58 W15 O56 73.1(9) . . ?
O61 W15 O56 70.3(9) . . ?
O42 W15 Cs2 50.8(7) . 1_455 ?
O22 W15 Cs2 107.0(6) . 1_455 ?
O11 W15 Cs2 55.5(7) . 1_455 ?
O58 W15 Cs2 92.8(7) . 1_455 ?
O61 W15 Cs2 148.0(8) . 1_455 ?
O56 W15 Cs2 138.8(5) . 1_455 ?
O53 W16 O37 101.9(11) . . ?
O53 W16 O21 103.4(12) . . ?
O37 W16 O21 89.9(10) . . ?
O53 W16 O72 101.9(11) . . ?
O37 W16 O72 156.1(10) . . ?
O21 W16 O72 87.1(11) . . ?
O53 W16 O22 103.5(11) . . ?
O37 W16 O22 84.7(9) . . ?
O21 W16 O22 153.1(10) . . ?
O72 W16 O22 87.4(9) . . ?
O53 W16 O29 172.8(10) . . ?
O37 W16 O29 82.1(9) . . ?
O21 W16 O29 70.5(10) . . ?
O72 W16 O29 74.6(9) . . ?
O22 W16 O29 82.7(9) . . ?
O53 W16 Cs11 35.6(8) . 2_777 ?
O37 W16 Cs11 67.2(7) . 2_777 ?
O21 W16 Cs11 95.0(8) . 2_777 ?
O72 W16 Cs11 136.6(8) . 2_777 ?
O22 W16 Cs11 107.0(6) . 2_777 ?
O29 W16 Cs11 146.2(6) . 2_777 ?
O53 W16 Cs10 59.5(9) . 2_777 ?
O37 W16 Cs10 89.7(7) . 2_777 ?
O21 W16 Cs10 45.0(8) . 2_777 ?
O72 W16 Cs10 104.5(7) . 2_777 ?
O22 W16 Cs10 160.6(6) . 2_777 ?
O29 W16 Cs10 115.0(6) . 2_777 ?
Cs11 W16 Cs10 53.91(9) 2_777 2_777 ?
O67 W17 O59 101.3(10) . . ?
O67 W17 O47 103.3(11) . . ?
O59 W17 O47 86.0(11) . . ?
O67 W17 O61 100.7(12) . . ?
O59 W17 O61 89.8(11) . . ?
O47 W17 O61 155.9(11) . . ?
O67 W17 O32 101.9(10) . . ?
O59 W17 O32 156.7(10) . . ?
O47 W17 O32 87.0(11) . . ?
O61 W17 O32 87.6(11) . . ?
O67 W17 O56 172.9(10) . . ?
O59 W17 O56 83.8(9) . . ?
O47 W17 O56 81.8(10) . . ?
O61 W17 O56 74.2(10) . . ?
O32 W17 O56 73.2(9) . . ?
O67 W17 Cs4 51.0(8) . . ?
O59 W17 Cs4 51.0(7) . . ?
O47 W17 Cs4 104.2(7) . . ?
O61 W17 Cs4 91.3(7) . . ?
O32 W17 Cs4 152.1(7) . . ?
O56 W17 Cs4 133.0(5) . . ?
O67 W17 Cs9 42.4(9) . 1_665 ?
O59 W17 Cs9 103.5(7) . 1_665 ?
O47 W17 Cs9 61.5(7) . 1_665 ?
O61 W17 Cs9 142.3(8) . 1_665 ?
O32 W17 Cs9 92.4(7) . 1_665 ?
O56 W17 Cs9 141.4(6) . 1_665 ?
Cs4 W17 Cs9 71.83(6) . 1_665 ?
O67 W17 Cs8 37.1(8) . 2_676 ?
O59 W17 Cs8 131.6(7) . 2_676 ?
O47 W17 Cs8 120.0(7) . 2_676 ?
O61 W17 Cs8 80.0(8) . 2_676 ?
O32 W17 Cs8 70.6(7) . 2_676 ?
O56 W17 Cs8 136.0(6) . 2_676 ?
Cs4 W17 Cs8 81.78(6) . 2_676 ?
Cs9 W17 Cs8 64.66(7) 1_665 2_676 ?
O78 W18 O13 102.7(11) . . ?
O78 W18 O40 98.8(11) . . ?
O13 W18 O40 93.2(10) . . ?
O78 W18 O24 101.9(11) . . ?
O13 W18 O24 92.2(10) . . ?
O40 W18 O24 156.8(9) . . ?
O78 W18 O25 94.4(11) . . ?
O13 W18 O25 162.6(10) . . ?
O40 W18 O25 87.5(9) . . ?
O24 W18 O25 80.7(9) . . ?
O78 W18 O12 171.6(9) . . ?
O13 W18 O12 81.3(9) . . ?
O40 W18 O12 73.4(8) . . ?
O24 W18 O12 85.2(8) . . ?
O25 W18 O12 82.2(8) . . ?
O78 W18 Cs7 67.1(8) . . ?
O13 W18 Cs7 56.5(8) . . ?
O40 W18 Cs7 139.4(7) . . ?
O24 W18 Cs7 60.3(7) . . ?
O25 W18 Cs7 129.8(7) . . ?
O12 W18 Cs7 120.9(5) . . ?
O78 W18 Cs7 43.3(8) . 2_666 ?
O13 W18 Cs7 145.6(7) . 2_666 ?
O40 W18 Cs7 97.2(7) . 2_666 ?
O24 W18 Cs7 90.9(7) . 2_666 ?
O25 W18 Cs7 51.2(6) . 2_666 ?
O12 W18 Cs7 133.1(5) . 2_666 ?
Cs7 W18 Cs7 96.37(5) . 2_666 ?
O31 W19 O17 103.3(12) . . ?
O31 W19 O45 103.5(12) . . ?
O17 W19 O45 94.5(11) . . ?
O31 W19 O15 99.6(11) . . ?
O17 W19 O15 90.7(10) . . ?
O45 W19 O15 154.4(11) . . ?
O31 W19 O70 98.7(11) . . ?
O17 W19 O70 157.5(11) . . ?
O45 W19 O70 85.1(11) . . ?
O15 W19 O70 80.7(9) . . ?
O31 W19 O64 166.1(10) . . ?
O17 W19 O64 88.8(10) . . ?
O45 W19 O64 82.0(10) . . ?
O15 W19 O64 73.1(9) . . ?
O70 W19 O64 68.8(10) . . ?
O31 W19 Cs7 54.4(8) . . ?
O17 W19 Cs7 64.8(8) . . ?
O45 W19 Cs7 140.2(8) . . ?
O15 W19 Cs7 63.8(7) . . ?
O70 W19 Cs7 127.1(7) . . ?
O64 W19 Cs7 127.9(5) . . ?
O62 W20 O39 104.3(12) . . ?
O62 W20 O21 101.6(12) . . ?
O39 W20 O21 96.5(11) . . ?
O62 W20 O45 103.8(13) . . ?
O39 W20 O45 89.9(11) . . ?
O21 W20 O45 151.4(11) . . ?
O62 W20 O69 97.4(11) . . ?
O39 W20 O69 158.3(10) . . ?
O21 W20 O69 80.0(11) . . ?
O45 W20 O69 83.8(11) . . ?
O62 W20 O29 164.9(11) . . ?
O39 W20 O29 89.5(10) . . ?
O21 W20 O29 70.3(10) . . ?
O45 W20 O29 81.9(10) . . ?
O69 W20 O29 69.1(9) . . ?
O62 W20 Cs10 47.0(9) . . ?
O39 W20 Cs10 151.1(8) . . ?
O21 W20 Cs10 93.3(7) . . ?
O45 W20 Cs10 94.4(8) . . ?
O69 W20 Cs10 50.4(7) . . ?
O29 W20 Cs10 119.4(5) . . ?
O76 W21 O69 103.0(12) . . ?
O76 W21 O71 101.8(12) . . ?
O69 W21 O71 93.6(11) . . ?
O76 W21 O72 101.0(12) . . ?
O69 W21 O72 88.4(11) . . ?
O71 W21 O72 156.1(10) . . ?
O76 W21 O59 103.1(11) . . ?
O69 W21 O59 153.8(10) . . ?
O71 W21 O59 81.7(11) . . ?
O72 W21 O59 86.1(10) . . ?
O76 W21 O29 172.7(11) . . ?
O69 W21 O29 72.2(9) . . ?
O71 W21 O29 84.3(9) . . ?
O72 W21 O29 73.6(9) . . ?
O59 W21 O29 81.7(9) . . ?
O76 W21 Cs4 51.7(10) . . ?
O69 W21 Cs4 153.1(7) . . ?
O71 W21 Cs4 100.3(8) . . ?
O72 W21 Cs4 88.1(7) . . ?
O59 W21 Cs4 52.3(6) . . ?
O29 W21 Cs4 131.8(6) . . ?
O76 W21 Cs10 73.4(9) . . ?
O69 W21 Cs10 29.6(7) . . ?
O71 W21 Cs10 99.9(8) . . ?
O72 W21 Cs10 93.5(7) . . ?
O59 W21 Cs10 176.4(6) . . ?
O29 W21 Cs10 101.6(6) . . ?
Cs4 W21 Cs10 124.18(7) . . ?
O73 W22 O70 106.2(13) . . ?
O73 W22 O66 98.4(12) . . ?
O70 W22 O66 88.8(11) . . ?
O73 W22 O71 105.7(12) . . ?
O70 W22 O71 89.8(11) . . ?
O66 W22 O71 155.2(11) . . ?
O73 W22 O47 101.6(12) . . ?
O70 W22 O47 152.3(11) . . ?
O66 W22 O47 87.3(11) . . ?
O71 W22 O47 82.5(11) . . ?
O73 W22 O64 171.9(11) . . ?
O70 W22 O64 71.3(10) . . ?
O66 W22 O64 74.0(9) . . ?
O71 W22 O64 82.1(9) . . ?
O47 W22 O64 81.2(9) . . ?
O2 P1 O64 113.7(14) . . ?
O2 P1 O29 111.1(13) . . ?
O64 P1 O29 104.8(14) . . ?
O2 P1 O56 110.5(13) . . ?
O64 P1 O56 108.3(14) . . ?
O29 P1 O56 108.1(14) . . ?
O60 P2 O12 109.7(13) . . ?
O60 P2 O5 108.9(13) . . ?
O12 P2 O5 110.9(11) . . ?
O60 P2 O1 108.7(13) . . ?
O12 P2 O1 110.0(13) . . ?
O5 P2 O1 108.6(12) . . ?
P2 O1 W1 126.1(11) . . ?
P2 O1 W10 124.4(12) . . ?
W1 O1 W10 90.7(8) . . ?
P2 O1 W11 126.3(13) . . ?
W1 O1 W11 87.7(7) . . ?
W10 O1 W11 90.1(7) . . ?
P1 O2 W5 129.9(12) . . ?
P1 O2 W4 130.4(13) . . ?
W5 O2 W4 90.0(7) . . ?
W1 O3 W11 123.5(10) . . ?
W1 O3 Cs6 97.9(7) . 2_777 ?
W11 O3 Cs6 131.4(9) . 2_777 ?
W1 O3 Cs2 100.6(8) . 2_777 ?
W11 O3 Cs2 93.4(6) . 2_777 ?
Cs6 O3 Cs2 103.4(6) 2_777 2_777 ?
W14 O4 W5 153.9(15) . . ?
W14 O4 Cs5 99.3(9) . 1_565 ?
W5 O4 Cs5 100.6(8) . 1_565 ?
P2 O5 W6 124.7(11) . . ?
P2 O5 W7 129.1(11) . . ?
W6 O5 W7 90.5(7) . . ?
P2 O5 W3 122.9(12) . . ?
W6 O5 W3 88.5(6) . . ?
W7 O5 W3 89.3(6) . . ?
W5 O6 Eu1 139.0(11) . . ?
W9 O7 W11 152.5(11) . . ?
W9 O7 Cs6 93.6(8) . 1_445 ?
W11 O7 Cs6 89.9(7) . 1_445 ?
W9 O8 W12 124.6(11) . . ?
W9 O8 Cs1 127.8(11) . . ?
W12 O8 Cs1 107.4(8) . . ?
W8 O9 W12 125.8(12) . . ?
W8 O9 K1 129.9(11) . . ?
W12 O9 K1 103.8(8) . . ?
W3 O10 W2 152.6(12) . . ?
W15 O11 W4 150.3(12) . . ?
W15 O11 Cs2 96.5(9) . 1_455 ?
W4 O11 Cs2 104.8(8) . 1_455 ?
P2 O12 W2 129.3(12) . . ?
P2 O12 W18 126.9(13) . . ?
W2 O12 W18 91.1(7) . . ?
W18 O13 Eu1 141.2(12) . . ?
W18 O13 Cs7 97.3(10) . . ?
Eu1 O13 Cs7 114.2(7) . . ?
W8 O14 W6 148.1(15) . . ?
W8 O14 Cs3 114.2(10) . 2_666 ?
W6 O14 Cs3 94.8(8) . 2_666 ?
W13 O15 W19 123.2(13) . . ?
W13 O15 Cs7 136.8(9) . . ?
W19 O15 Cs7 84.7(7) . . ?
W7 O16 W6 124.6(13) . . ?
W19 O17 Eu1 154.2(12) . . ?
W19 O17 Cs7 87.4(9) . . ?
Eu1 O17 Cs7 109.8(8) . . ?
W7 O18 W11 153.3(12) . . ?
W7 O18 Cs6 94.0(8) . 1_445 ?
W11 O18 Cs6 86.0(7) . 1_445 ?
W2 O19 K1 139.1(11) . 1_455 ?
W2 O19 Cs1 109.2(9) . 1_455 ?
K1 O19 Cs1 106.1(6) 1_455 1_455 ?
W14 O20 W13 148.8(13) . . ?
W14 O20 Cs5 104.2(9) . 2_666 ?
W13 O20 Cs5 100.3(9) . 2_666 ?
W20 O21 W16 129.9(14) . . ?
W20 O21 Cs10 117.7(11) . 2_777 ?
W16 O21 Cs10 111.4(11) . 2_777 ?
W15 O22 W16 150.5(11) . . ?
W7 O23 W9 151.2(14) . . ?
W7 O23 Cs6 91.9(7) . 1_445 ?
W9 O23 Cs6 87.5(7) . 1_445 ?
W8 O24 W18 153.7(13) . . ?
W8 O24 Cs7 116.4(9) . . ?
W18 O24 Cs7 89.9(8) . . ?
W6 O25 W18 152.3(12) . . ?
W6 O25 Cs7 100.5(9) . 2_666 ?
W18 O25 Cs7 99.3(8) . 2_666 ?
W2 O26 Eu1 140.6(14) . . ?
W2 O26 Cs11 104.0(10) . 1_455 ?
Eu1 O26 Cs11 98.9(7) . 1_455 ?
W4 O27 Cs2 108.4(9) . 1_455 ?
W4 O27 Cs11 96.7(9) . 1_455 ?
Cs2 O27 Cs11 154.9(7) 1_455 1_455 ?
W4 O27 Cs10 153.4(11) . 1_455 ?
Cs2 O27 Cs10 90.0(5) 1_455 1_455 ?
Cs11 O27 Cs10 67.4(4) 1_455 1_455 ?
W5 O28 W4 123.0(12) . . ?
P1 O29 W16 125.3(14) . . ?
P1 O29 W20 125.1(14) . . ?
W16 O29 W20 89.2(8) . . ?
P1 O29 W21 127.3(13) . . ?
W16 O29 W21 87.6(8) . . ?
W20 O29 W21 90.5(8) . . ?
W11 O30 Cs4 133.8(11) . 2_777 ?
W11 O30 Cs6 103.0(11) . 1_445 ?
Cs4 O30 Cs6 96.3(7) 2_777 1_445 ?
W19 O31 K1 160.5(13) . . ?
W19 O31 Cs7 99.3(10) . . ?
K1 O31 Cs7 96.0(7) . . ?
W17 O32 W14 124.1(12) . . ?
W1 O33 W2 150.5(14) . . ?
W1 O33 Cs11 103.4(9) . 1_455 ?
W2 O33 Cs11 103.4(8) . 1_455 ?
W1 O33 Cs1 97.6(8) . 1_455 ?
W2 O33 Cs1 94.7(7) . 1_455 ?
Cs11 O33 Cs1 89.5(6) 1_455 1_455 ?
W12 O34 Eu1 160.8(11) . . ?
W13 O35 Cs9 114.2(10) . 2_666 ?
W13 O35 Cs5 109.4(10) . 2_666 ?
Cs9 O35 Cs5 107.6(6) 2_666 2_666 ?
W13 O35 Cs3 106.2(9) . . ?
Cs9 O35 Cs3 119.0(7) 2_666 . ?
Cs5 O35 Cs3 99.2(6) 2_666 . ?
W13 O36 W5 154.8(14) . . ?
W13 O36 Cs3 100.8(9) . . ?
W5 O36 Cs3 98.0(8) . . ?
W16 O37 W4 157.3(13) . . ?
W7 O38 W3 127.6(10) . . ?
W7 O38 Cs4 124.0(9) . 1_445 ?
W3 O38 Cs4 107.4(8) . 1_445 ?
W20 O39 Eu1 161.8(14) . . ?
W18 O40 W2 120.3(11) . . ?
W15 O42 Cs6 140.1(11) . 1_455 ?
W15 O42 Cs2 103.6(9) . 1_455 ?
Cs6 O42 Cs2 112.7(8) 1_455 1_455 ?
W12 O43 Cs1 102.3(11) . . ?
W4 O44 Eu1 139.8(11) . . ?
W4 O44 Cs11 110.9(10) . 1_455 ?
Eu1 O44 Cs11 109.2(8) . 1_455 ?
W19 O45 W20 144.3(15) . . ?
W9 O46 W8 124.7(14) . . ?
W9 O46 Cs8 109.3(9) . 2_666 ?
W8 O46 Cs8 124.0(11) . 2_666 ?
W17 O47 W22 153.3(14) . . ?
W17 O47 Cs9 91.9(8) . 1_665 ?
W22 O47 Cs9 104.7(9) . 1_665 ?
W6 O48 Cs7 107.4(10) . 2_666 ?
W6 O48 Cs9 106.8(10) . . ?
Cs7 O48 Cs9 114.1(7) 2_666 . ?
W6 O48 Cs3 103.1(9) . 2_666 ?
Cs7 O48 Cs3 109.8(7) 2_666 2_666 ?
Cs9 O48 Cs3 114.7(7) . 2_666 ?
W3 O49 Cs8 129.8(11) . 2_566 ?
W3 O49 Cs4 98.7(9) . 1_445 ?
Cs8 O49 Cs4 111.7(7) 2_566 1_445 ?
W9 O50 Cs8 101.4(10) . 2_666 ?
W9 O50 Cs6 98.9(10) . 1_445 ?
Cs8 O50 Cs6 138.2(8) 2_666 1_445 ?
W1 O51 W10 121.8(14) . . ?
W1 O51 Cs2 111.6(10) . 2_777 ?
W10 O51 Cs2 98.8(8) . 2_777 ?
W1 O51 Cs11 99.9(9) . 1_455 ?
W10 O51 Cs11 105.1(9) . 1_455 ?
Cs2 O51 Cs11 121.0(8) 2_777 1_455 ?
W10 O52 Cs10 169.7(14) . 2_777 ?
W10 O52 Cs2 91.8(10) . 2_777 ?
Cs10 O52 Cs2 97.7(7) 2_777 2_777 ?
W16 O53 Cs11 126.0(11) . 2_777 ?
W16 O53 Cs1 138.0(12) . 2_777 ?
Cs11 O53 Cs1 95.1(7) 2_777 2_777 ?
W14 O54 Cs3 132.8(11) . 2_676 ?
W14 O54 Cs5 102.2(9) . 1_565 ?
Cs3 O54 Cs5 105.1(7) 2_676 1_565 ?
W14 O54 Cs5 105.0(10) . 2_666 ?
Cs3 O54 Cs5 100.1(6) 2_676 2_666 ?
Cs5 O54 Cs5 111.0(7) 1_565 2_666 ?
W10 O55 Eu1 153.0(12) . . ?
W10 O55 Cs11 108.0(9) . 1_455 ?
Eu1 O55 Cs11 98.5(7) . 1_455 ?
P1 O56 W17 130.1(13) . . ?
P1 O56 W14 122.4(12) . . ?
W17 O56 W14 91.9(8) . . ?
P1 O56 W15 121.3(12) . . ?
W17 O56 W15 90.9(8) . . ?
W14 O56 W15 89.4(8) . . ?
W10 O57 W12 143.7(11) . . ?
W15 O58 W14 123.7(12) . . ?
W17 O59 W21 152.6(14) . . ?
W17 O59 Cs4 102.8(9) . . ?
W21 O59 Cs4 97.8(8) . . ?
P2 O60 W8 126.7(12) . . ?
P2 O60 W12 127.5(14) . . ?
W8 O60 W12 90.0(8) . . ?
W17 O61 W15 124.6(14) . . ?
W20 O62 Cs10 109.0(12) . . ?
W3 O63 W1 149.7(14) . . ?
W3 O63 Cs6 128.4(10) . 2_777 ?
W1 O63 Cs6 81.7(8) . 2_777 ?
P1 O64 W19 126.1(14) . . ?
P1 O64 W13 122.5(13) . . ?
W19 O64 W13 88.7(8) . . ?
P1 O64 W22 129.0(14) . . ?
W19 O64 W22 91.0(9) . . ?
W13 O64 W22 87.4(8) . . ?
W5 O65 Cs5 109.9(11) . 1_565 ?
W5 O65 Cs3 109.9(11) . . ?
Cs5 O65 Cs3 100.5(7) 1_565 . ?
W22 O66 W13 124.6(14) . . ?
W17 O67 Cs9 116.2(11) . 1_665 ?
W17 O67 Cs8 123.9(11) . 2_676 ?
Cs9 O67 Cs8 92.7(6) 1_665 2_676 ?
W17 O67 Cs4 104.7(10) . . ?
Cs9 O67 Cs4 98.1(6) 1_665 . ?
Cs8 O67 Cs4 118.2(7) 2_676 . ?
W7 O68 Cs2 165.5(12) . 1_445 ?
W7 O68 Cs6 95.1(9) . 1_445 ?
Cs2 O68 Cs6 95.8(6) 1_445 1_445 ?
W21 O69 W20 128.3(13) . . ?
W21 O69 Cs10 133.3(11) . . ?
W20 O69 Cs10 98.2(9) . . ?
W22 O70 W19 128.8(14) . . ?
W21 O71 W22 155.7(15) . . ?
W16 O72 W21 123.9(13) . . ?
W22 O73 Cs5 153.7(15) . 1_665 ?
W22 O73 Cs9 108.7(12) . 1_665 ?
Cs5 O73 Cs9 95.5(7) 1_665 1_665 ?
W3 O74 W6 124.5(13) . . ?
W3 O74 Cs9 130.2(11) . . ?
W6 O74 Cs9 97.1(10) . . ?
W1 O75 Cs6 96.8(9) . 2_777 ?
W1 O75 Cs1 104.8(9) . 1_455 ?
Cs6 O75 Cs1 114.1(6) 2_777 1_455 ?
W21 O76 Cs2 155.8(15) . . ?
W21 O76 Cs4 103.3(12) . . ?
Cs2 O76 Cs4 93.1(7) . . ?
W11 O77 W10 128.0(11) . . ?
W11 O77 Cs2 107.0(9) . 2_777 ?
W10 O77 Cs2 98.9(9) . 2_777 ?
W18 O78 Cs7 114.2(11) . 2_666 ?
W18 O78 Cs7 86.6(8) . . ?
Cs7 O78 Cs7 126.3(8) 2_666 . ?
Cs11 O301 Cs10 149.0(12) 2_877 . ?
Cs11 O301 Cs11 105.6(10) 2_877 . ?
Cs10 O301 Cs11 78.6(7) . . ?
Cs5 O302 Cs3 92.5(7) . 2_666 ?
Cs6 O401 Cs4 160.5(9) 1_455 . ?
Cs6 O502 Cs1 119.9(11) 2_877 . ?
Cs6 O601 Cs4 95.7(8) 2_887 . ?
Cs9 O602 Cs5 165.7(12) 2_556 . ?
Cs8 O801 Cs3 100.8(8) 2_666 2_666 ?
Cs9 O802 Cs8 81.9(8) 2_666 1_655 ?
Cs9 O802 Cs7 101.4(10) 2_666 . ?
Cs8 O802 Cs7 152.9(12) 1_655 . ?
Cs5 O803 Cs2 143.6(12) 1_565 1_455 ?
Cs4 O804 Cs9 97.3(11) 1_445 . ?
Cs4 O804 Cs2 84.9(9) 1_445 1_445 ?
Cs9 O804 Cs2 167.5(12) . 1_445 ?
Cs10 O805 Cs1 126.7(12) . . ?
Cs10 O805 Cs11 77.2(8) . . ?
Cs1 O805 Cs11 87.1(9) . . ?
Cs8 O806 Cs3 100.5(12) 2_676 2_676 ?
O19 K1 O31 124.5(7) 1_655 . ?
O19 K1 O9 107.5(6) 1_655 . ?
O31 K1 O9 78.9(7) . . ?
O19 K1 Cl1 58.2(5) 1_655 1_655 ?
O31 K1 Cl1 81.3(5) . 1_655 ?
O9 K1 Cl1 139.8(6) . 1_655 ?
O19 K1 Cs7 161.1(5) 1_655 . ?
O31 K1 Cs7 42.6(5) . . ?
O9 K1 Cs7 60.4(4) . . ?
Cl1 K1 Cs7 120.4(3) 1_655 . ?
O19 K1 Cs1 37.6(4) 1_655 . ?
O31 K1 Cs1 110.4(5) . . ?
O9 K1 Cs1 70.4(4) . . ?
Cl1 K1 Cs1 84.5(3) 1_655 . ?
Cs7 K1 Cs1 126.34(19) . . ?

loop_
_geom_bond_atom_site_label_1
_geom_bond_atom_site_label_2
_geom_bond_distance
_geom_bond_site_symmetry_2
_geom_bond_publ_flag
Eu1 O39 2.34(2) . ?
Eu1 O34 2.37(2) . ?
Eu1 O17 2.38(2) . ?
Eu1 O6 2.38(2) . ?
Eu1 O44 2.40(2) . ?
Eu1 O55 2.41(2) . ?
Eu1 O26 2.43(2) . ?
Eu1 O13 2.43(2) . ?
Eu1 Cs11 4.442(4) 1_455 ?
Eu1 Cs7 4.825(3) . ?
Cs1 O8 3.09(2) . ?
Cs1 O503 3.09(4) . ?
Cs1 O19 3.15(2) 1_655 ?
Cs1 O53 3.19(3) 2_777 ?
Cs1 O502 3.22(4) . ?
Cs1 O75 3.33(2) 1_655 ?
Cs1 O805 3.35(4) . ?
Cs1 O33 3.39(2) 1_655 ?
Cs1 O43 3.50(3) . ?
Cs1 W2 4.055(3) 1_655 ?
Cs1 W1 4.100(3) 1_655 ?
Cs1 W12 4.234(3) . ?
Cs2 O76 3.02(3) . ?
Cs2 O42 3.13(2) 1_655 ?
Cs2 O77 3.19(2) 2_777 ?
Cs2 O51 3.21(2) 2_777 ?
Cs2 O803 3.25(4) 1_655 ?
Cs2 O11 3.26(2) 1_655 ?
Cs2 O68 3.33(2) 1_665 ?
Cs2 O27 3.41(2) 1_655 ?
Cs2 O3 3.53(2) 2_777 ?
Cs2 O804 3.61(4) 1_665 ?
Cs2 O52 3.62(3) 2_777 ?
Cs2 W15 3.933(3) 1_655 ?
Cs3 O54 3.09(2) 2_676 ?
Cs3 O801 3.14(3) 2_666 ?
Cs3 O806 3.15(4) 2_676 ?
Cs3 O65 3.23(3) . ?
Cs3 O48 3.30(2) 2_666 ?
Cs3 O35 3.38(2) . ?
Cs3 O36 3.40(2) . ?
Cs3 O14 3.40(3) 2_666 ?
Cs3 O302 3.49(3) 2_666 ?
Cs3 W6 4.037(3) 2_666 ?
Cs3 W5 4.135(3) . ?
Cs3 W13 4.186(3) . ?
Cs4 O38 2.980(19) 1_665 ?
Cs4 O30 3.08(2) 2_777 ?
Cs4 O804 3.08(4) 1_665 ?
Cs4 O59 3.19(2) . ?
Cs4 O67 3.22(2) . ?
Cs4 O76 3.22(3) . ?
Cs4 O601 3.24(3) . ?
Cs4 O49 3.38(2) 1_665 ?
Cs4 O401 3.39(3) . ?
Cs4 W21 3.994(3) . ?
Cs4 W17 4.001(2) . ?
Cs4 W3 4.025(3) 1_665 ?
Cs5 O73 3.10(3) 1_445 ?
Cs5 O803 3.21(4) 1_545 ?
Cs5 O65 3.21(3) 1_545 ?
Cs5 O35 3.23(2) 2_666 ?
Cs5 O4 3.24(2) 1_545 ?
Cs5 O54 3.25(2) 1_545 ?
Cs5 O20 3.29(2) 2_666 ?
Cs5 O54 3.37(2) 2_666 ?
Cs5 O602 3.41(3) . ?
Cs5 O302 3.48(3) . ?
Cs5 W14 3.991(3) 1_545 ?
Cs5 W13 4.119(3) 2_666 ?
Cs6 O3 3.102(19) 2_777 ?
Cs6 O601 3.12(3) 2_887 ?
Cs6 O42 3.13(2) 1_655 ?
Cs6 O502 3.19(3) 2_877 ?
Cs6 O30 3.25(3) 1_665 ?
Cs6 O75 3.28(2) 2_777 ?
Cs6 O401 3.37(3) 1_655 ?
Cs6 O50 3.45(2) 1_665 ?
Cs6 O7 3.51(2) 1_665 ?
Cs6 O63 3.63(2) 2_777 ?
Cs6 O18 3.65(2) 1_665 ?
Cs6 O68 3.68(2) 1_665 ?
Cs7 O78 3.10(3) 2_666 ?
Cs7 O31 3.16(2) . ?
Cs7 O48 3.17(2) 2_666 ?
Cs7 O25 3.26(2) 2_666 ?
Cs7 O13 3.29(2) . ?
Cs7 O24 3.40(2) . ?
Cs7 O15 3.45(2) . ?
Cs7 O17 3.47(3) . ?
Cs7 O802 3.60(4) . ?
Cs7 O78 3.61(2) . ?
Cs7 W19 3.830(3) . ?
Cs7 W18 3.912(3) . ?
Cs8 O46 3.07(3) 2_666 ?
Cs8 O801 3.12(3) 2_666 ?
Cs8 O806 3.13(4) 2_676 ?
Cs8 O67 3.16(2) 2_676 ?
Cs8 O49 3.22(2) 2_566 ?
Cs8 O50 3.42(3) 2_666 ?
Cs8 O802 3.58(4) 1_455 ?
Cs8 W9 4.117(4) 2_666 ?
Cs8 W17 4.346(3) 2_676 ?
Cs8 W8 4.444(3) 2_666 ?
Cs8 Cs9 4.567(5) 2_566 ?
Cs9 O35 3.05(2) 2_666 ?
Cs9 O67 3.15(2) 1_445 ?
Cs9 O602 3.19(3) 2_556 ?
Cs9 O48 3.28(2) . ?
Cs9 O804 3.32(4) . ?
Cs9 O802 3.39(4) 2_666 ?
Cs9 O74 3.40(3) . ?
Cs9 O47 3.68(2) 1_445 ?
Cs9 O73 3.72(3) 1_445 ?
Cs9 W13 4.058(4) 2_666 ?
Cs9 W6 4.102(3) . ?
Cs9 W17 4.191(3) 1_445 ?
Cs10 O805 2.93(4) . ?
Cs10 O52 3.00(3) 2_777 ?
Cs10 O62 3.03(3) . ?
Cs10 O301 3.05(3) . ?
Cs10 O69 3.05(2) . ?
Cs10 O21 3.35(3) 2_777 ?
Cs10 O27 3.65(2) 1_655 ?
Cs10 O501 3.80(4) 2_777 ?
Cs10 W20 3.912(4) . ?
Cs10 Cs11 3.966(6) . ?
Cs10 W16 4.412(5) 2_777 ?
Cs10 W21 4.489(5) . ?
Cs11 O301 3.01(3) 2_877 ?
Cs11 O44 3.03(2) 1_655 ?
Cs11 O53 3.12(2) 2_777 ?
Cs11 O301 3.21(3) . ?
Cs11 O33 3.22(2) 1_655 ?
Cs11 O51 3.30(3) 1_655 ?
Cs11 O26 3.36(3) 1_655 ?
Cs11 O55 3.40(2) 1_655 ?
Cs11 O805 3.40(4) . ?
Cs11 O27 3.49(2) 1_655 ?
Cs11 W4 4.062(3) 1_655 ?
W1 O75 1.69(2) . ?
W1 O33 1.90(2) . ?
W1 O3 1.909(19) . ?
W1 O63 1.93(3) . ?
W1 O51 1.93(2) . ?
W1 O1 2.40(2) . ?
W1 Cs6 3.860(3) 2_777 ?
W1 Cs1 4.100(3) 1_455 ?
W1 Cs11 4.103(3) 1_455 ?
W1 Cs2 4.314(3) 2_777 ?
W2 O19 1.72(2) . ?
W2 O26 1.74(2) . ?
W2 O40 1.93(2) . ?
W2 O33 1.97(2) . ?
W2 O10 2.07(2) . ?
W2 O12 2.33(2) . ?
W2 Cs1 4.055(3) 1_455 ?
W2 Cs11 4.142(3) 1_455 ?
W3 O49 1.73(2) . ?
W3 O10 1.82(2) . ?
W3 O63 1.88(3) . ?
W3 O74 1.92(3) . ?
W3 O38 1.96(2) . ?
W3 O5 2.45(2) . ?
W3 Cs4 4.025(3) 1_445 ?
W4 O27 1.72(2) . ?
W4 O44 1.83(2) . ?
W4 O37 1.93(2) . ?
W4 O28 1.94(2) . ?
W4 O11 2.05(2) . ?
W4 O2 2.39(2) . ?
W4 Cs11 4.062(3) 1_455 ?
W4 Cs2 4.275(3) 1_455 ?
W5 O65 1.71(2) . ?
W5 O6 1.79(2) . ?
W5 O28 1.88(2) . ?
W5 O36 1.93(2) . ?
W5 O4 2.02(3) . ?
W5 O2 2.35(2) . ?
W5 Cs5 4.123(3) 1_565 ?
W6 O48 1.69(2) . ?
W6 O25 1.82(2) . ?
W6 O14 1.91(2) . ?
W6 O74 1.92(3) . ?
W6 O16 1.96(2) . ?
W6 O5 2.41(2) . ?
W6 Cs7 4.011(3) 2_666 ?
W6 Cs3 4.037(3) 2_666 ?
W7 O68 1.75(2) . ?
W7 O38 1.86(2) . ?
W7 O18 1.88(2) . ?
W7 O16 1.92(2) . ?
W7 O23 1.93(2) . ?
W7 O5 2.43(2) . ?
W7 Cs6 4.218(3) 1_445 ?
W7 Cs4 4.308(3) 1_445 ?
W8 O41 1.69(3) . ?
W8 O9 1.86(2) . ?
W8 O24 1.87(2) . ?
W8 O14 1.91(2) . ?
W8 O46 1.93(2) . ?
W8 O60 2.43(2) . ?
W8 Cs8 4.444(3) 2_666 ?
W9 O50 1.72(2) . ?
W9 O8 1.82(2) . ?
W9 O7 1.89(2) . ?
W9 O46 1.92(2) . ?
W9 O23 1.93(2) . ?
W9 Cs6 4.088(3) 1_445 ?
W9 Cs8 4.117(4) 2_666 ?
W10 O52 1.68(3) . ?
W10 O55 1.77(2) . ?
W10 O57 1.88(2) . ?
W10 O51 2.00(3) . ?
W10 O77 2.03(2) . ?
W10 O1 2.43(2) . ?
W10 Cs2 4.038(3) 2_777 ?
W10 Cs11 4.285(4) 1_455 ?
W11 O30 1.72(2) . ?
W11 O77 1.86(2) . ?
W11 O18 1.93(2) . ?
W11 O7 1.94(2) . ?
W11 O3 1.95(2) . ?
W11 O1 2.51(2) . ?
W11 Cs6 4.007(3) 1_445 ?
W11 Cs2 4.137(3) 2_777 ?
W11 Cs4 4.444(3) 2_777 ?
W12 O43 1.75(3) . ?
W12 O34 1.76(2) . ?
W12 O57 1.94(2) . ?
W12 O9 2.00(2) . ?
W12 O8 2.12(2) . ?
W12 O60 2.44(2) . ?
W13 O35 1.70(2) . ?
W13 O15 1.88(2) . ?
W13 O36 1.89(2) . ?
W13 O66 1.93(2) . ?
W13 O20 1.96(2) . ?
W13 O64 2.45(2) . ?
W13 Cs9 4.058(4) 2_666 ?
W13 Cs5 4.119(3) 2_666 ?
W14 O54 1.72(2) . ?
W14 O4 1.86(2) . ?
W14 O20 1.86(2) . ?
W14 O58 1.97(2) . ?
W14 O32 1.98(2) . ?
W14 O56 2.41(2) . ?
W14 Cs5 3.991(3) 1_565 ?
W14 Cs5 4.162(3) 2_666 ?
W14 Cs3 4.440(3) 2_676 ?
W15 O42 1.75(3) . ?
W15 O22 1.840(19) . ?
W15 O11 1.86(2) . ?
W15 O58 1.91(2) . ?
W15 O61 1.99(2) . ?
W15 O56 2.46(2) . ?
W15 Cs2 3.933(3) 1_455 ?
W16 O53 1.69(3) . ?
W16 O37 1.89(2) . ?
W16 O21 1.90(3) . ?
W16 O72 1.91(2) . ?
W16 O22 1.94(2) . ?
W16 O29 2.44(3) . ?
W16 Cs11 4.335(3) 2_777 ?
W16 Cs10 4.412(5) 2_777 ?
W17 O67 1.70(2) . ?
W17 O59 1.81(2) . ?
W17 O47 1.88(3) . ?
W17 O61 1.89(3) . ?
W17 O32 1.89(2) . ?
W17 O56 2.36(2) . ?
W17 Cs9 4.191(3) 1_665 ?
W17 Cs8 4.346(3) 2_676 ?
W18 O78 1.73(2) . ?
W18 O13 1.74(2) . ?
W18 O40 1.93(2) . ?
W18 O24 1.95(2) . ?
W18 O25 2.06(2) . ?
W18 O12 2.35(2) . ?
W18 Cs7 4.126(3) 2_666 ?
W19 O31 1.72(3) . ?
W19 O17 1.79(2) . ?
W19 O45 1.87(3) . ?
W19 O15 2.01(2) . ?
W19 O70 2.05(2) . ?
W19 O64 2.44(3) . ?
W20 O62 1.68(3) . ?
W20 O39 1.77(2) . ?
W20 O21 1.89(3) . ?
W20 O45 1.93(3) . ?
W20 O69 2.06(2) . ?
W20 O29 2.45(3) . ?
W21 O76 1.74(3) . ?
W21 O69 1.81(3) . ?
W21 O71 1.88(3) . ?
W21 O72 1.93(3) . ?
W21 O59 2.01(2) . ?
W21 O29 2.47(2) . ?
W22 O73 1.72(3) . ?
W22 O70 1.83(3) . ?
W22 O66 1.90(2) . ?
W22 O71 1.92(2) . ?
W22 O47 1.93(3) . ?
W22 O64 2.46(2) . ?
P1 O2 1.49(2) . ?
P1 O64 1.52(3) . ?
P1 O29 1.54(2) . ?
P1 O56 1.56(3) . ?
P2 O60 1.51(2) . ?
P2 O12 1.52(2) . ?
P2 O5 1.54(2) . ?
P2 O1 1.55(2) . ?
O3 Cs6 3.102(19) 2_777 ?
O3 Cs2 3.53(2) 2_777 ?
O4 Cs5 3.24(2) 1_565 ?
O7 Cs6 3.51(2) 1_445 ?
O9 K1 3.24(2) . ?
O11 Cs2 3.26(2) 1_455 ?
O14 Cs3 3.40(3) 2_666 ?
O18 Cs6 3.65(2) 1_445 ?
O19 K1 3.05(2) 1_455 ?
O19 Cs1 3.15(2) 1_455 ?
O20 Cs5 3.29(2) 2_666 ?
O21 Cs10 3.35(3) 2_777 ?
O23 Cs6 3.69(2) 1_445 ?
O25 Cs7 3.26(2) 2_666 ?
O26 Cs11 3.36(3) 1_455 ?
O27 Cs2 3.41(2) 1_455 ?
O27 Cs11 3.49(2) 1_455 ?
O27 Cs10 3.65(2) 1_455 ?
O30 Cs4 3.08(2) 2_777 ?
O30 Cs6 3.25(3) 1_445 ?
O31 K1 3.08(3) . ?
O33 Cs11 3.22(2) 1_455 ?
O33 Cs1 3.39(2) 1_455 ?
O35 Cs9 3.05(2) 2_666 ?
O35 Cs5 3.23(2) 2_666 ?
O38 Cs4 2.980(19) 1_445 ?
O42 Cs6 3.13(2) 1_455 ?
O42 Cs2 3.13(2) 1_455 ?
O44 Cs11 3.03(2) 1_455 ?
O46 Cs8 3.07(3) 2_666 ?
O47 Cs9 3.68(2) 1_665 ?
O48 Cs7 3.17(2) 2_666 ?
O48 Cs3 3.30(2) 2_666 ?
O49 Cs8 3.22(2) 2_566 ?
O49 Cs4 3.38(2) 1_445 ?
O50 Cs8 3.42(3) 2_666 ?
O50 Cs6 3.45(2) 1_445 ?
O51 Cs2 3.21(2) 2_777 ?
O51 Cs11 3.30(3) 1_455 ?
O52 Cs10 3.00(3) 2_777 ?
O52 Cs2 3.62(3) 2_777 ?
O53 Cs11 3.12(2) 2_777 ?
O53 Cs1 3.19(3) 2_777 ?
O54 Cs3 3.09(2) 2_676 ?
O54 Cs5 3.25(2) 1_565 ?
O54 Cs5 3.37(2) 2_666 ?
O55 Cs11 3.40(2) 1_455 ?
O63 Cs6 3.63(2) 2_777 ?
O65 Cs5 3.21(3) 1_565 ?
O67 Cs9 3.15(2) 1_665 ?
O67 Cs8 3.16(2) 2_676 ?
O68 Cs2 3.33(2) 1_445 ?
O68 Cs6 3.68(2) 1_445 ?
O73 Cs5 3.10(3) 1_665 ?
O73 Cs9 3.72(3) 1_665 ?
O75 Cs6 3.28(2) 2_777 ?
O75 Cs1 3.33(2) 1_455 ?
O77 Cs2 3.19(2) 2_777 ?
O78 Cs7 3.10(3) 2_666 ?
O301 Cs11 3.01(3) 2_877 ?
O302 Cs3 3.49(3) 2_666 ?
O401 Cs6 3.37(3) 1_455 ?
O501 Cs10 3.80(4) 2_777 ?
O502 Cs6 3.19(3) 2_877 ?
O601 Cs6 3.12(3) 2_887 ?
O602 Cs9 3.19(3) 2_556 ?
O801 Cs8 3.12(3) 2_666 ?
O801 Cs3 3.14(3) 2_666 ?
O802 Cs9 3.39(4) 2_666 ?
O802 Cs8 3.58(4) 1_655 ?
O803 Cs5 3.21(4) 1_565 ?
O803 Cs2 3.25(4) 1_455 ?
O804 Cs4 3.08(4) 1_445 ?
O804 Cs2 3.61(4) 1_445 ?
O806 Cs8 3.13(4) 2_676 ?
O806 Cs3 3.15(4) 2_676 ?
K1 O19 3.05(2) 1_655 ?
K1 Cl1 3.482(14) 1_655 ?
Cl1 K1 3.482(14) 1_455 ?
